data_7101301
loop_
_publ_author_name
J.K.M.Sanders
G.J.E.Davidson
L.H.Tong

_publ_section_title
;
Aluminium(III) porphyrins as supramolecular building blocks
;
_journal_issue 29
_journal_name_full 'Chemical Communications'
_journal_paper_doi 10.1039/b605435h
_journal_year 2006
_chemical_formula_sum 'C242 H190 Al4 Cl4 N20 O16 S8'
_chemical_formula_weight 4140.34
_chemical_name_common 'COMPLEX 6'
_chemical_name_systematic
;
?
;
_space_group_IT_number 2
_symmetry_cell_setting triclinic
_symmetry_Int_Tables_number 2
_symmetry_space_group_name_Hall '-P 1'
_symmetry_space_group_name_H-M 'P -1'
_atom_sites_solution_hydrogens geom
_atom_sites_solution_primary direct
_atom_sites_solution_secondary difmap
_audit_conform_dict_location ftp://ftp.iucr.org/pub/cif_core.dic
_audit_conform_dict_name cif_core.dic
_audit_conform_dict_version 2.2
_audit_creation_date 2006-05-25T09:58:26-00:00
_audit_creation_method 'WinGX routine CIF_UPDATE'
_cell_angle_alpha 104.949(1)
_cell_angle_beta 105.955(1)
_cell_angle_gamma 94.339(1)
_cell_formula_units_Z 1
_cell_length_a 17.0248(14)
_cell_length_b 18.7182(16)
_cell_length_c 19.0603(16)
_cell_measurement_reflns_used 36744
_cell_measurement_temperature 150(2)
_cell_measurement_theta_max 21.94
_cell_measurement_theta_min 3.34
_cell_volume 5571.7(8)
_computing_cell_refinement 'SAINT (Bruker, 2001)'
_computing_data_collection 'Bruker data reduction software'
_computing_data_reduction 'SAINT (Bruker, 2001)'
_computing_molecular_graphics 'SHELXTL (Sheldrick, 2001)'
_computing_publication_material 'WinGX (Farrugia, 2002)'
_computing_structure_refinement 'SHELXL-97 (Sheldrick, 1997)'
_computing_structure_solution 'SHELXS-97 (Sheldrick, 1997)'
_diffrn_ambient_temperature 150(2)
_diffrn_measured_fraction_theta_full 0.989
_diffrn_measured_fraction_theta_max 0.989
_diffrn_measurement_device_type 'Bruker APEX II'
_diffrn_measurement_method 'thin slice \w-scans'
_diffrn_radiation_monochromator 'silicon 111'
_diffrn_radiation_type Synchrotron
_diffrn_radiation_wavelength 0.6727
_diffrn_reflns_av_R_equivalents 0.0281
_diffrn_reflns_av_unetI/netI 0.0381
_diffrn_reflns_limit_h_max 18
_diffrn_reflns_limit_h_min -18
_diffrn_reflns_limit_k_max 20
_diffrn_reflns_limit_k_min -20
_diffrn_reflns_limit_l_max 21
_diffrn_reflns_limit_l_min -21
_diffrn_reflns_number 36744
_diffrn_reflns_theta_full 21.94
_diffrn_reflns_theta_max 21.94
_diffrn_reflns_theta_min 3.34
_diffrn_source synchrotron
_exptl_absorpt_coefficient_mu 0.21
_exptl_absorpt_correction_T_max 1
_exptl_absorpt_correction_T_min 0.96
_exptl_absorpt_correction_type empirical
_exptl_absorpt_process_details 'SADABS (Blessing, 1995)'
_exptl_crystal_colour 'dark purple'
_exptl_crystal_density_diffrn 1.234
_exptl_crystal_density_method 'not measured'
_exptl_crystal_description block
_exptl_crystal_F_000 2158
_exptl_crystal_size_max 0.08
_exptl_crystal_size_mid 0.07
_exptl_crystal_size_min 0.07
_refine_diff_density_max 2.753
_refine_diff_density_min -2.385
_refine_diff_density_rms 0.156
_refine_ls_extinction_method none
_refine_ls_goodness_of_fit_ref 1.994
_refine_ls_hydrogen_treatment constr
_refine_ls_matrix_type full
_refine_ls_number_parameters 1273
_refine_ls_number_reflns 15811
_refine_ls_number_restraints 36
_refine_ls_restrained_S_all 1.994
_refine_ls_R_factor_all 0.1889
_refine_ls_R_factor_gt 0.1644
_refine_ls_shift/su_max 0.001
_refine_ls_shift/su_mean 0
_refine_ls_structure_factor_coef Fsqd
_refine_ls_weighting_details 'calc w=1/[\s^2^(Fo^2^)+(0.2500P)^2^+0.0000P] where P=(Fo^2^+2Fc^2^)/3'
_refine_ls_weighting_scheme calc
_refine_ls_wR_factor_gt 0.4886
_refine_ls_wR_factor_ref 0.5187
_reflns_number_gt 12262
_reflns_number_total 15811
_reflns_threshold_expression >2sigma(I)
_cod_data_source_file b605435h.txt
_cod_depositor_comments
;
The following automatic conversions were performed:
'_exptl_absorpt_correction_type' value 'Empirical' changed to 'empirical'
according to '/home/saulius/struct/CIF-dictionaries/cif_core.dic'
dictionary named 'cif_core.dic' version 2.4.1 from 2010-06-29.

Automatic conversion script
Id: cif_fix_enum 1527 2010-12-29 10:47:43Z saulius 
;
_cod_database_code 7101301

loop_
_symmetry_equiv_pos_as_xyz
'x, y, z'
'-x, -y, -z'

loop_
_atom_site_label
_atom_site_type_symbol
_atom_site_fract_x
_atom_site_fract_y
_atom_site_fract_z
_atom_site_U_iso_or_equiv
_atom_site_adp_type
_atom_site_occupancy
_atom_site_symmetry_multiplicity
_atom_site_calc_flag
_atom_site_refinement_flags
_atom_site_disorder_assembly
_atom_site_disorder_group
Al1 Al 0.72369(13) 0.74740(12) 0.47681(12) 0.0273(6) Uani 1 1 d . . .
Al2 Al 1.11213(13) 1.30185(12) 0.07970(12) 0.0285(6) Uani 1 1 d . . .
N1 N 0.6115(4) 0.6856(3) 0.4307(3) 0.0310(15) Uani 1 1 d . . .
N2 N 0.7749(4) 0.6539(3) 0.4812(3) 0.0306(14) Uani 1 1 d . . .
N3 N 0.8359(4) 0.8100(3) 0.5272(3) 0.0291(14) Uani 1 1 d . . .
N4 N 0.6728(4) 0.8412(4) 0.4799(3) 0.0310(14) Uani 1 1 d . . .
N5 N 0.4466(4) 0.9119(4) 0.0239(4) 0.0354(16) Uani 1 1 d . . .
N6 N 0.6128(4) 0.9972(3) 0.0740(4) 0.0308(14) Uani 1 1 d . . .
H6A H 0.5646 0.9992 0.043 0.037 Uiso 1 1 calc R . .
N7 N 1.0038(4) 1.2550(3) -0.0030(4) 0.0346(15) Uani 1 1 d . . .
N8 N 1.1596(4) 1.2097(4) 0.0442(4) 0.0368(16) Uani 1 1 d . . .
N9 N 1.2221(4) 1.3528(4) 0.1533(4) 0.0321(15) Uani 1 1 d . . .
N10 N 1.0659(4) 1.3964(3) 0.1106(4) 0.0320(15) Uani 1 1 d . . .
O1 O 0.7338(3) 0.7441(3) 0.3812(3) 0.0312(12) Uani 1 1 d . . .
O2 O 0.6799(4) 0.6376(3) 0.2868(3) 0.0510(16) Uani 1 1 d . . .
O3 O 1.0780(3) 1.2624(3) 0.1486(3) 0.0334(12) Uani 1 1 d . . .
O4 O 1.0402(4) 1.3300(4) 0.2449(4) 0.062(2) Uani 1 1 d . . .
C1 C 0.5382(5) 0.7088(5) 0.3991(4) 0.0341(18) Uani 1 1 d . . .
C2 C 0.4725(5) 0.6464(5) 0.3662(5) 0.041(2) Uani 1 1 d . . .
H2A H 0.4163 0.6474 0.341 0.049 Uiso 1 1 calc R . .
C3 C 0.5057(5) 0.5863(5) 0.3779(5) 0.042(2) Uani 1 1 d . . .
H3A H 0.4768 0.5368 0.3635 0.05 Uiso 1 1 calc R . .
C4 C 0.5922(5) 0.6099(4) 0.4160(4) 0.0341(18) Uani 1 1 d . . .
C5 C 0.6477(5) 0.5609(4) 0.4325(4) 0.0355(19) Uani 1 1 d . . .
C6 C 0.6153(5) 0.4807(5) 0.4107(5) 0.041(2) Uani 1 1 d . . .
C7 C 0.5726(7) 0.4532(6) 0.4546(6) 0.071(3) Uani 1 1 d . . .
H7A H 0.5697 0.4867 0.5004 0.085 Uiso 1 1 calc R . .
C8 C 0.5344(9) 0.3788(7) 0.4337(8) 0.092(5) Uani 1 1 d . . .
H8A H 0.5046 0.3614 0.4631 0.111 Uiso 1 1 calc R . .
C9 C 0.5424(8) 0.3317(6) 0.3672(7) 0.073(3) Uani 1 1 d . . .
H9A H 0.5189 0.2803 0.3519 0.088 Uiso 1 1 calc R . .
C10 C 0.5816(8) 0.3558(6) 0.3246(7) 0.074(3) Uani 1 1 d . . .
H10A H 0.5851 0.3222 0.2791 0.089 Uiso 1 1 calc R . .
C11 C 0.6181(7) 0.4315(5) 0.3469(6) 0.059(3) Uani 1 1 d . . .
H11A H 0.6456 0.4483 0.3156 0.071 Uiso 1 1 calc R . .
C12 C 0.7336(5) 0.5834(4) 0.4624(4) 0.0322(17) Uani 1 1 d . . .
C13 C 0.7934(5) 0.5326(5) 0.4755(5) 0.043(2) Uani 1 1 d . . .
H13A H 0.781 0.4802 0.4674 0.052 Uiso 1 1 calc R . .
C14 C 0.8685(5) 0.5734(5) 0.5010(5) 0.043(2) Uani 1 1 d . . .
H14A H 0.9197 0.5555 0.5143 0.051 Uiso 1 1 calc R . .
C15 C 0.8575(5) 0.6497(4) 0.5047(4) 0.0341(18) Uani 1 1 d . . .
C17 C 1.0100(5) 0.6951(4) 0.5490(5) 0.0335(18) Uani 1 1 d . . .
C16 C 0.9212(5) 0.7104(5) 0.5302(4) 0.0353(18) Uani 1 1 d . . .
C18 C 1.0486(6) 0.6772(6) 0.6127(5) 0.057(3) Uani 1 1 d . . .
H18A H 1.0202 0.6745 0.6487 0.068 Uiso 1 1 calc R . .
C19 C 1.1289(7) 0.6629(8) 0.6260(8) 0.082(4) Uani 1 1 d . . .
H19A H 1.1553 0.6509 0.6715 0.098 Uiso 1 1 calc R . .
C20 C 1.1712(6) 0.6655(6) 0.5750(7) 0.063(3) Uani 1 1 d . . .
H20A H 1.2272 0.6574 0.5851 0.076 Uiso 1 1 calc R . .
C21 C 1.1320(9) 0.6794(9) 0.5116(10) 0.102(5) Uani 1 1 d . . .
H21A H 1.1602 0.6796 0.4749 0.122 Uiso 1 1 calc R . .
C22 C 1.0522(7) 0.6937(8) 0.4956(8) 0.080(4) Uani 1 1 d . . .
H22A H 1.0259 0.7027 0.4485 0.096 Uiso 1 1 calc R . .
C23 C 0.9100(4) 0.7857(4) 0.5409(4) 0.0278(16) Uani 1 1 d . . .
C24 C 0.9759(5) 0.8478(4) 0.5722(5) 0.0356(18) Uani 1 1 d . . .
H24A H 1.0335 0.8455 0.5857 0.043 Uiso 1 1 calc R . .
C25 C 0.9409(5) 0.9092(5) 0.5788(5) 0.044(2) Uani 1 1 d . . .
H25A H 0.969 0.9593 0.598 0.053 Uiso 1 1 calc R . .
C26 C 0.8531(4) 0.8863(4) 0.5517(4) 0.0318(17) Uani 1 1 d . . .
C27 C 0.7962(5) 0.9362(5) 0.5467(5) 0.0380(19) Uani 1 1 d . . .
C28 C 0.8273(5) 1.0179(5) 0.5792(5) 0.041(2) Uani 1 1 d . . .
C29 C 0.8630(5) 1.0486(5) 0.6577(6) 0.052(2) Uani 1 1 d . . .
H29A H 0.8647 1.0178 0.6905 0.062 Uiso 1 1 calc R . .
C30 C 0.8967(6) 1.1254(5) 0.6885(7) 0.065(3) Uani 1 1 d . . .
H30A H 0.9223 1.1462 0.7419 0.078 Uiso 1 1 calc R . .
C31 C 0.8923(6) 1.1696(5) 0.6409(8) 0.065(3) Uani 1 1 d . . .
H31A H 0.9132 1.2217 0.6618 0.078 Uiso 1 1 calc R . .
C32 C 0.8593(6) 1.1410(6) 0.5661(7) 0.066(3) Uani 1 1 d . . .
H32A H 0.8581 1.173 0.5345 0.079 Uiso 1 1 calc R . .
C33 C 0.8259(6) 1.0642(5) 0.5318(6) 0.055(2) Uani 1 1 d . . .
H33A H 0.803 1.0445 0.478 0.066 Uiso 1 1 calc R . .
C34 C 0.7103(5) 0.9134(4) 0.5096(4) 0.0347(18) Uani 1 1 d . . .
C35 C 0.6536(5) 0.9640(5) 0.4931(5) 0.044(2) Uani 1 1 d . . .
H35A H 0.6651 1.0171 0.5096 0.053 Uiso 1 1 calc R . .
C36 C 0.5809(5) 0.9213(5) 0.4496(5) 0.041(2) Uani 1 1 d . . .
H36A H 0.532 0.9391 0.4274 0.05 Uiso 1 1 calc R . .
C37 C 0.5893(5) 0.8440(4) 0.4424(4) 0.0322(17) Uani 1 1 d . . .
C38 C 0.5288(5) 0.7830(4) 0.4012(4) 0.0333(18) Uani 1 1 d . . .
C39 C 0.4471(4) 0.7976(4) 0.3549(4) 0.0329(18) Uani 1 1 d . . .
C40 C 0.4210(5) 0.7672(5) 0.2761(5) 0.046(2) Uani 1 1 d . . .
H40A H 0.4527 0.7353 0.2519 0.055 Uiso 1 1 calc R . .
C41 C 0.3494(5) 0.7832(6) 0.2334(6) 0.054(3) Uani 1 1 d . . .
H41A H 0.3324 0.7626 0.1796 0.065 Uiso 1 1 calc R . .
C42 C 0.3029(6) 0.8273(5) 0.2656(6) 0.051(2) Uani 1 1 d . . .
H42A H 0.254 0.8385 0.2347 0.061 Uiso 1 1 calc R . .
C43 C 0.3266(5) 0.8568(5) 0.3449(6) 0.051(2) Uani 1 1 d . . .
H43A H 0.2931 0.8871 0.3683 0.061 Uiso 1 1 calc R . .
C44 C 0.3986(5) 0.8418(4) 0.3889(5) 0.040(2) Uani 1 1 d . . .
H44A H 0.415 0.8619 0.4428 0.048 Uiso 1 1 calc R . .
C45 C 0.3658(5) 0.8786(5) -0.0047(4) 0.0340(18) Uani 1 1 d . . .
C46 C 0.3535(5) 0.8205(5) 0.0307(5) 0.048(2) Uani 1 1 d . . .
H46A H 0.3027 0.7895 0.0217 0.058 Uiso 1 1 calc R . .
C47 C 0.4263(5) 0.8186(5) 0.0780(5) 0.046(2) Uani 1 1 d . . .
H47A H 0.437 0.7863 0.1095 0.055 Uiso 1 1 calc R . .
C48 C 0.4863(5) 0.8742(5) 0.0734(4) 0.0340(18) Uani 1 1 d . . .
C49 C 0.5716(5) 0.8900(5) 0.1165(4) 0.0367(19) Uani 1 1 d . . .
C50 C 0.6004(5) 0.8410(5) 0.1646(5) 0.0366(19) Uani 1 1 d . . .
C51 C 0.5986(5) 0.7662(5) 0.1364(5) 0.041(2) Uani 1 1 d . . .
H51A H 0.5774 0.7437 0.0828 0.049 Uiso 1 1 calc R . .
C52 C 0.6266(5) 0.7217(5) 0.1826(5) 0.043(2) Uani 1 1 d . . .
H52A H 0.6232 0.6694 0.1607 0.051 Uiso 1 1 calc R . .
C53 C 0.6595(5) 0.7528(4) 0.2609(4) 0.0314(17) Uani 1 1 d . . .
C54 C 0.6929(5) 0.7060(4) 0.3120(4) 0.0337(18) Uani 1 1 d . . .
C55 C 0.6624(5) 0.8313(4) 0.2923(4) 0.0329(17) Uani 1 1 d . . .
H55A H 0.685 0.8541 0.3457 0.039 Uiso 1 1 calc R . .
C56 C 0.6324(4) 0.8733(4) 0.2449(4) 0.0310(17) Uani 1 1 d . . .
H56A H 0.6331 0.9252 0.2661 0.037 Uiso 1 1 calc R . .
C57 C 0.6289(5) 0.9461(4) 0.1154(4) 0.0317(17) Uani 1 1 d . . .
C58 C 0.7144(5) 0.9627(5) 0.1587(4) 0.0355(19) Uani 1 1 d . . .
H58A H 0.7424 0.9363 0.1918 0.043 Uiso 1 1 calc R . .
C59 C 0.7487(4) 1.0231(4) 0.1442(4) 0.0326(18) Uani 1 1 d . . .
H59A H 0.8047 1.047 0.1661 0.039 Uiso 1 1 calc R . .
C60 C 0.6856(4) 1.0443(4) 0.0900(4) 0.0303(17) Uani 1 1 d . . .
C61 C 0.6961(5) 1.1030(4) 0.0591(4) 0.0326(17) Uani 1 1 d . . .
C62 C 0.7812(5) 1.1496(4) 0.0879(4) 0.0336(18) Uani 1 1 d . . .
C63 C 0.8443(5) 1.1254(5) 0.0624(5) 0.040(2) Uani 1 1 d . . .
H63A H 0.8345 1.0792 0.0236 0.049 Uiso 1 1 calc R . .
C64 C 0.9226(5) 1.1672(4) 0.0919(5) 0.040(2) Uani 1 1 d . . .
H64A H 0.9658 1.1491 0.0731 0.048 Uiso 1 1 calc R . .
C65 C 0.9397(5) 1.2360(5) 0.1493(4) 0.0345(18) Uani 1 1 d . . .
C66 C 1.0240(5) 1.2808(5) 0.1848(5) 0.0363(19) Uani 1 1 d . . .
C67 C 0.8733(5) 1.2620(5) 0.1722(5) 0.046(2) Uani 1 1 d . . .
H67A H 0.8824 1.3092 0.2094 0.055 Uiso 1 1 calc R . .
C68 C 0.7956(5) 1.2210(5) 0.1425(5) 0.045(2) Uani 1 1 d . . .
H68A H 0.7512 1.2403 0.1582 0.054 Uiso 1 1 calc R . .
C69 C 0.9350(5) 1.2879(5) -0.0207(4) 0.0359(18) Uani 1 1 d . . .
C70 C 0.8720(5) 1.2371(5) -0.0832(5) 0.046(2) Uani 1 1 d . . .
H70A H 0.8192 1.2475 -0.1075 0.055 Uiso 1 1 calc R . .
C71 C 0.9002(6) 1.1721(5) -0.1017(5) 0.053(3) Uani 1 1 d . . .
H71A H 0.8711 1.1276 -0.1404 0.064 Uiso 1 1 calc R . .
C72 C 0.9840(5) 1.1830(5) -0.0510(5) 0.043(2) Uani 1 1 d . . .
C73 C 1.0350(5) 1.1297(5) -0.0525(5) 0.046(2) Uani 1 1 d . . .
C74 C 1.0036(5) 1.0542(5) -0.1084(5) 0.047(2) Uani 1 1 d . . .
C75 C 0.9449(6) 1.0051(5) -0.0969(6) 0.055(3) Uani 1 1 d . . .
H75A H 0.9241 1.0208 -0.0549 0.066 Uiso 1 1 calc R . .
C76 C 0.9175(6) 0.9334(6) -0.1474(6) 0.060(3) Uani 1 1 d . . .
H76A H 0.8787 0.9 -0.1389 0.072 Uiso 1 1 calc R . .
C77 C 0.9449(6) 0.9104(5) -0.2079(6) 0.064(3) Uani 1 1 d . . .
H77A H 0.9249 0.8614 -0.2421 0.077 Uiso 1 1 calc R . .
C78 C 1.0040(7) 0.9595(5) -0.2210(5) 0.058(3) Uani 1 1 d . . .
H78A H 1.0237 0.9437 -0.2637 0.069 Uiso 1 1 calc R . .
C79 C 1.0322(6) 1.0306(5) -0.1703(6) 0.056(3) Uani 1 1 d . . .
H79A H 1.0719 1.0636 -0.1782 0.067 Uiso 1 1 calc R . .
C80 C 1.1191(5) 1.1432(5) -0.0070(5) 0.045(2) Uani 1 1 d . . .
C81 C 1.1750(6) 1.0904(5) -0.0148(5) 0.053(3) Uani 1 1 d . . .
H81A H 1.1609 1.0394 -0.0446 0.063 Uiso 1 1 calc R . .
C82 C 1.2521(6) 1.1267(5) 0.0284(5) 0.050(2) Uani 1 1 d . . .
H82A H 1.3024 1.1068 0.0323 0.06 Uiso 1 1 calc R . .
C83 C 1.2432(5) 1.2019(5) 0.0676(5) 0.0376(19) Uani 1 1 d . . .
C84 C 1.3067(5) 1.2568(5) 0.1190(5) 0.0389(19) Uani 1 1 d . . .
C85 C 1.3930(5) 1.2369(5) 0.1301(5) 0.048(2) Uani 1 1 d . . .
C86 C 1.4190(6) 1.1825(5) 0.1686(6) 0.056(3) Uani 1 1 d . . .
H86A H 1.3833 1.1599 0.19 0.067 Uiso 1 1 calc R . .
C87 C 1.4966(6) 1.1635(6) 0.1742(7) 0.068(3) Uani 1 1 d . . .
H87A H 1.5135 1.1265 0.1987 0.082 Uiso 1 1 calc R . .
C88 C 1.5490(7) 1.1960(7) 0.1459(7) 0.071(3) Uani 1 1 d . . .
H88A H 1.6023 1.182 0.1509 0.086 Uiso 1 1 calc R . .
C89 C 1.5266(7) 1.2485(8) 0.1102(7) 0.076(4) Uani 1 1 d . . .
H89A H 1.5642 1.2708 0.0903 0.091 Uiso 1 1 calc R . .
C90 C 1.4479(6) 1.2706(6) 0.1024(6) 0.057(3) Uani 1 1 d . . .
H90A H 1.4329 1.3082 0.0782 0.069 Uiso 1 1 calc R . .
C91 C 1.2978(4) 1.3258(5) 0.1589(5) 0.0359(19) Uani 1 1 d . . .
C92 C 1.3627(5) 1.3807(5) 0.2158(5) 0.045(2) Uani 1 1 d . . .
H92A H 1.4198 1.3768 0.2306 0.054 Uiso 1 1 calc R . .
C93 C 1.3281(5) 1.4385(5) 0.2440(5) 0.040(2) Uani 1 1 d . . .
H93A H 1.3562 1.4831 0.2829 0.048 Uiso 1 1 calc R . .
C94 C 1.2413(5) 1.4212(4) 0.2054(4) 0.0307(17) Uani 1 1 d . . .
C95 C 1.1842(5) 1.4700(4) 0.2192(4) 0.0334(18) Uani 1 1 d . . .
C96 C 1.2141(5) 1.5409(5) 0.2820(5) 0.045(2) Uani 1 1 d . . .
C97 C 1.2471(6) 1.5413(5) 0.3572(5) 0.050(2) Uani 1 1 d . . .
H97A H 1.25 1.4955 0.3697 0.06 Uiso 1 1 calc R . .
C98 C 1.2767(6) 1.6109(6) 0.4156(6) 0.054(2) Uani 1 1 d . . .
H98A H 1.2985 1.6112 0.4672 0.065 Uiso 1 1 calc R . .
C99 C 1.2739(6) 1.6756(6) 0.3985(6) 0.058(3) Uani 1 1 d . . .
H99A H 1.2951 1.7217 0.4376 0.069 Uiso 1 1 calc R . .
C100 C 1.2401(7) 1.6755(5) 0.3236(7) 0.064(3) Uani 1 1 d . . .
H10B H 1.235 1.7216 0.3118 0.076 Uiso 1 1 calc R . .
C101 C 1.2141(6) 1.6100(5) 0.2670(6) 0.054(2) Uani 1 1 d . . .
H10C H 1.1954 1.6111 0.2156 0.064 Uiso 1 1 calc R . .
C102 C 1.1014(5) 1.4551(4) 0.1730(5) 0.0347(18) Uani 1 1 d . . .
C103 C 1.0415(6) 1.5055(5) 0.1835(5) 0.048(2) Uani 1 1 d . . .
H10D H 1.0504 1.5505 0.2236 0.057 Uiso 1 1 calc R . .
C105 C 0.9728(5) 1.4770(5) 0.1267(5) 0.046(2) Uani 1 1 d . . .
H10E H 0.9233 1.4982 0.1181 0.056 Uiso 1 1 calc R . .
C106 C 0.9862(5) 1.4076(4) 0.0800(4) 0.0332(18) Uani 1 1 d . . .
C107 C 0.9271(5) 1.3597(5) 0.0169(5) 0.0389(19) Uani 1 1 d . . .
C108 C 0.8445(5) 1.3871(5) -0.0103(5) 0.0386(19) Uani 1 1 d . . .
C109 C 0.8413(6) 1.4442(6) -0.0428(5) 0.052(2) Uani 1 1 d . . .
H10F H 0.8891 1.4659 -0.0508 0.063 Uiso 1 1 calc R . .
C110 C 0.7649(8) 1.4702(8) -0.0642(8) 0.082(4) Uani 1 1 d . . .
H11B H 0.7616 1.5106 -0.086 0.099 Uiso 1 1 calc R . .
C111 C 0.6951(7) 1.4375(7) -0.0538(7) 0.077(4) Uani 1 1 d . . .
H11C H 0.6433 1.4535 -0.0703 0.093 Uiso 1 1 calc R . .
C112 C 0.7019(6) 1.3816(6) -0.0194(7) 0.065(3) Uani 1 1 d . . .
H11D H 0.6544 1.3593 -0.0114 0.078 Uiso 1 1 calc R . .
C113 C 0.7760(6) 1.3570(5) 0.0038(6) 0.051(2) Uani 1 1 d . . .
H11E H 0.78 1.3194 0.0294 0.061 Uiso 1 1 calc R . .
C50A C 1.0765(3) 1.1113(4) -0.3187(4) 0.021(2) Uiso 0.7 1 d PD A 1
H50D H 1.0366 1.1261 -0.359 0.025 Uiso 0.7 1 calc PR A 1
H50E H 1.0449 1.084 -0.2945 0.025 Uiso 0.7 1 calc PR A 1
Cl1 Cl 1.1358(4) 1.0552(4) -0.3577(4) 0.1233(15) Uiso 0.7 1 d PD A 1
Cl2 Cl 1.1370(4) 1.1883(4) -0.2529(4) 0.1233(15) Uiso 0.7 1 d PD A 1
C50B C 1.118(2) 1.1476(8) -0.3396(8) 0.058(8) Uiso 0.3 1 d PD B 2
H50F H 1.064 1.1635 -0.3573 0.07 Uiso 0.3 1 calc PR B 2
H50G H 1.1607 1.1809 -0.348 0.07 Uiso 0.3 1 calc PR B 2
Cl1A Cl 1.1154(12) 1.0581(8) -0.3894(8) 0.1233(15) Uiso 0.3 1 d PD B 2
Cl2A Cl 1.1416(11) 1.1545(10) -0.2458(7) 0.1233(15) Uiso 0.3 1 d PD B 2
S1A S 0.77763(14) 0.75101(12) 0.64695(13) 0.0447(6) Uiso 1 1 d . . .
O1A O 0.7102(3) 0.7537(3) 0.5776(3) 0.0345(12) Uiso 1 1 d . . .
C1A C 0.7684(7) 0.6601(6) 0.6553(6) 0.058(2) Uiso 1 1 d . . .
H1AA H 0.7796 0.6257 0.6122 0.086 Uiso 1 1 calc R . .
H1AB H 0.7121 0.6446 0.6555 0.086 Uiso 1 1 calc R . .
H1AC H 0.8082 0.6589 0.7031 0.086 Uiso 1 1 calc R . .
C2A C 0.7425(8) 0.7944(7) 0.7237(7) 0.072(3) Uiso 1 1 d . . .
H2AA H 0.7439 0.8479 0.7282 0.108 Uiso 1 1 calc R . .
H2AB H 0.7783 0.7883 0.771 0.108 Uiso 1 1 calc R . .
H2AC H 0.6856 0.7713 0.7147 0.108 Uiso 1 1 calc R . .
S2A S 1.14187(18) 1.29983(16) -0.07485(16) 0.0648(8) Uiso 1 1 d . . .
O2A O 1.1458(3) 1.3430(3) 0.0044(3) 0.0414(14) Uiso 1 1 d . . .
C3A C 1.2198(11) 1.3638(10) -0.0887(11) 0.117(5) Uiso 1 1 d . . .
H3AG H 1.275 1.3609 -0.0571 0.175 Uiso 1 1 calc R . .
H3AH H 1.2084 1.4152 -0.0739 0.175 Uiso 1 1 calc R . .
H3AI H 1.2177 1.3495 -0.1425 0.175 Uiso 1 1 calc R . .
C4A C 1.0563(9) 1.3229(8) -0.1369(8) 0.087(4) Uiso 1 1 d . . .
H4AH H 1.005 1.3012 -0.1313 0.13 Uiso 1 1 calc R . .
H4AI H 1.0566 1.3029 -0.1897 0.13 Uiso 1 1 calc R . .
H4AJ H 1.0599 1.3775 -0.1242 0.13 Uiso 1 1 calc R . .
S2S S 1.0800(5) 0.4135(4) 0.6672(4) 0.0943(12) Uiso 0.5 1 d PD . .
O2S O 1.0565(11) 0.3785(10) 0.7235(10) 0.105(3) Uiso 0.5 1 d PD . .
C2S C 1.1792(9) 0.4675(14) 0.7039(16) 0.110(4) Uiso 0.5 1 d PD . .
H2SA H 1.2205 0.4357 0.718 0.166 Uiso 0.5 1 calc PR . .
H2SB H 1.1817 0.5081 0.7492 0.166 Uiso 0.5 1 calc PR . .
H2SC H 1.1907 0.4886 0.6652 0.166 Uiso 0.5 1 calc PR . .
C3S C 1.0191(13) 0.4820(13) 0.6467(17) 0.110(4) Uiso 0.5 1 d PD . .
H3SA H 0.9607 0.4592 0.6253 0.166 Uiso 0.5 1 calc PR . .
H3SB H 1.036 0.5025 0.6098 0.166 Uiso 0.5 1 calc PR . .
H3SC H 1.0268 0.5222 0.6937 0.166 Uiso 0.5 1 calc PR . .
S3S S 1.3192(5) 1.8944(4) 0.6901(4) 0.0943(12) Uiso 0.5 1 d PD . .
O3S O 1.3398(11) 1.9492(9) 0.6475(11) 0.105(3) Uiso 0.5 1 d PD . .
C4S C 1.3493(16) 1.8071(8) 0.6566(17) 0.110(4) Uiso 0.5 1 d PD . .
H4SA H 1.4095 1.8136 0.6673 0.166 Uiso 0.5 1 calc PR . .
H4SB H 1.3224 1.7869 0.6015 0.166 Uiso 0.5 1 calc PR . .
H4SC H 1.3326 1.7723 0.6825 0.166 Uiso 0.5 1 calc PR . .
C5S C 1.2104(7) 1.8675(14) 0.6624(17) 0.110(4) Uiso 0.5 1 d PD . .
H5SA H 1.1851 1.9105 0.682 0.166 Uiso 0.5 1 calc PR . .
H5SB H 1.1976 1.8269 0.6832 0.166 Uiso 0.5 1 calc PR . .
H5SC H 1.1884 1.8502 0.6066 0.166 Uiso 0.5 1 calc PR . .
S4S S 1.5137(8) 1.5048(7) 0.0926(7) 0.0943(12) Uiso 0.3 1 d PD C 3
O4S O 1.4642(17) 1.4307(13) 0.0399(15) 0.105(3) Uiso 0.3 1 d PD C 3
C6S C 1.506(3) 1.527(2) 0.1844(12) 0.110(4) Uiso 0.3 1 d PD C 3
H6SA H 1.4482 1.5305 0.1824 0.166 Uiso 0.3 1 calc PR C 3
H6SB H 1.5408 1.5749 0.215 0.166 Uiso 0.3 1 calc PR C 3
H6SC H 1.5241 1.4877 0.2078 0.166 Uiso 0.3 1 calc PR C 3
C7S C 1.6206(10) 1.510(3) 0.109(2) 0.110(4) Uiso 0.3 1 d PD C 3
H7SA H 1.6321 1.4896 0.0612 0.166 Uiso 0.3 1 calc PR C 3
H7SB H 1.6425 1.4813 0.1446 0.166 Uiso 0.3 1 calc PR C 3
H7SC H 1.6471 1.5626 0.132 0.166 Uiso 0.3 1 calc PR C 3
S4S' S 1.5124(10) 1.4702(10) 0.1344(10) 0.0943(12) Uiso 0.2 1 d PD D 4
O4S' O 1.4428(19) 1.434(2) 0.0616(17) 0.105(3) Uiso 0.2 1 d PD D 4
C6S' C 1.499(3) 1.5586(19) 0.184(3) 0.110(4) Uiso 0.2 1 d PD D 4
H6SD H 1.4497 1.5536 0.2012 0.166 Uiso 0.2 1 calc PR D 4
H6SE H 1.4916 1.5912 0.1511 0.166 Uiso 0.2 1 calc PR D 4
H6SF H 1.5476 1.5805 0.2291 0.166 Uiso 0.2 1 calc PR D 4
C7S' C 1.6071(19) 1.492(4) 0.119(3) 0.110(4) Uiso 0.2 1 d PD D 4
H7SD H 1.6191 1.447 0.0862 0.166 Uiso 0.2 1 calc PR D 4
H7SE H 1.6511 1.5079 0.1683 0.166 Uiso 0.2 1 calc PR D 4
H7SF H 1.6042 1.5318 0.0948 0.166 Uiso 0.2 1 calc PR D 4
S5S S 0.3533(5) 1.0019(4) 0.2489(4) 0.0943(12) Uiso 0.5 1 d PD . .
O5S O 0.2942(10) 0.9861(10) 0.1690(7) 0.105(3) Uiso 0.5 1 d PD . .
C8S C 0.4490(10) 0.9721(14) 0.2532(15) 0.110(4) Uiso 0.5 1 d PD . .
H8SA H 0.4402 0.9192 0.2239 0.166 Uiso 0.5 1 calc PR . .
H8SB H 0.4802 0.9781 0.3065 0.166 Uiso 0.5 1 calc PR . .
H8SC H 0.4803 1.0021 0.2318 0.166 Uiso 0.5 1 calc PR . .
C9S C 0.3851(15) 1.0981(7) 0.2946(14) 0.110(4) Uiso 0.5 1 d PD . .
H9SA H 0.3366 1.1224 0.2973 0.166 Uiso 0.5 1 calc PR . .
H9SB H 0.4146 1.1201 0.2658 0.166 Uiso 0.5 1 calc PR . .
H9SC H 0.422 1.1056 0.3464 0.166 Uiso 0.5 1 calc PR . .

loop_
_atom_site_aniso_label
_atom_site_aniso_U_11
_atom_site_aniso_U_22
_atom_site_aniso_U_33
_atom_site_aniso_U_23
_atom_site_aniso_U_13
_atom_site_aniso_U_12
Al1 0.0239(12) 0.0311(12) 0.0256(12) 0.0110(9) 0.0029(9) 0.0041(9)
Al2 0.0245(12) 0.0296(12) 0.0287(12) 0.0056(9) 0.0077(9) -0.0004(9)
N1 0.032(4) 0.030(4) 0.030(3) 0.011(3) 0.006(3) 0.004(3)
N2 0.033(4) 0.029(3) 0.031(3) 0.012(3) 0.008(3) 0.005(3)
N3 0.028(3) 0.033(4) 0.024(3) 0.010(3) 0.004(3) 0.004(3)
N4 0.023(3) 0.037(4) 0.030(3) 0.011(3) 0.004(3) 0.002(3)
N5 0.021(3) 0.044(4) 0.039(4) 0.022(3) -0.002(3) -0.002(3)
N6 0.019(3) 0.038(4) 0.034(4) 0.017(3) 0.001(3) 0.000(3)
N7 0.034(4) 0.029(3) 0.033(4) 0.004(3) 0.002(3) 0.006(3)
N8 0.027(4) 0.032(4) 0.041(4) 0.002(3) 0.002(3) 0.005(3)
N9 0.021(3) 0.037(4) 0.036(4) 0.008(3) 0.009(3) -0.005(3)
N10 0.031(4) 0.034(4) 0.037(4) 0.014(3) 0.016(3) 0.006(3)
O1 0.033(3) 0.036(3) 0.023(3) 0.011(2) 0.004(2) 0.002(2)
O2 0.076(5) 0.037(4) 0.034(3) 0.012(3) 0.004(3) 0.016(3)
O3 0.019(3) 0.042(3) 0.038(3) 0.018(2) 0.003(2) -0.002(2)
O4 0.037(4) 0.087(5) 0.043(4) -0.005(4) 0.012(3) -0.024(3)
C1 0.025(4) 0.044(5) 0.031(4) 0.011(3) 0.004(3) 0.009(3)
C2 0.025(4) 0.050(5) 0.040(5) 0.012(4) 0.002(3) 0.000(4)
C3 0.037(5) 0.032(4) 0.044(5) 0.008(4) 0.000(4) -0.006(4)
C4 0.031(4) 0.037(4) 0.031(4) 0.013(3) 0.003(3) 0.000(3)
C5 0.042(5) 0.032(4) 0.029(4) 0.013(3) 0.001(3) 0.005(4)
C6 0.036(5) 0.035(5) 0.039(5) 0.011(4) -0.007(4) 0.000(4)
C7 0.081(8) 0.057(6) 0.055(6) 0.015(5) 0.003(6) -0.034(6)
C8 0.108(11) 0.058(7) 0.075(9) 0.025(7) -0.020(7) -0.037(7)
C9 0.078(8) 0.044(6) 0.078(8) 0.021(6) -0.006(6) -0.012(5)
C10 0.088(9) 0.040(6) 0.082(8) 0.002(6) 0.024(7) 0.000(6)
C11 0.062(6) 0.036(5) 0.063(7) -0.004(5) 0.012(5) 0.001(4)
C12 0.031(4) 0.036(4) 0.033(4) 0.017(3) 0.008(3) 0.011(3)
C13 0.045(5) 0.032(4) 0.043(5) 0.011(4) -0.005(4) 0.010(4)
C14 0.036(5) 0.033(5) 0.061(6) 0.021(4) 0.009(4) 0.009(4)
C15 0.035(5) 0.034(4) 0.037(4) 0.015(3) 0.010(4) 0.015(4)
C17 0.026(4) 0.034(4) 0.043(5) 0.014(4) 0.010(4) 0.009(3)
C16 0.027(4) 0.045(5) 0.036(4) 0.015(4) 0.010(3) 0.007(4)
C18 0.043(5) 0.090(8) 0.047(6) 0.029(5) 0.017(4) 0.024(5)
C19 0.052(7) 0.124(11) 0.091(9) 0.057(8) 0.026(6) 0.039(7)
C20 0.036(5) 0.059(6) 0.093(8) 0.013(6) 0.020(6) 0.025(5)
C21 0.086(10) 0.142(13) 0.146(14) 0.090(11) 0.084(10) 0.077(10)
C22 0.055(7) 0.134(11) 0.096(9) 0.076(8) 0.046(6) 0.054(7)
C23 0.023(4) 0.032(4) 0.026(4) 0.005(3) 0.004(3) 0.006(3)
C24 0.021(4) 0.032(4) 0.052(5) 0.015(4) 0.006(3) 0.004(3)
C25 0.025(4) 0.040(5) 0.052(5) 0.002(4) -0.001(4) 0.002(4)
C26 0.023(4) 0.027(4) 0.037(4) 0.003(3) 0.001(3) 0.002(3)
C27 0.028(4) 0.040(5) 0.037(5) 0.004(4) 0.002(3) 0.010(4)
C28 0.021(4) 0.034(4) 0.062(6) 0.009(4) 0.007(4) 0.005(3)
C29 0.037(5) 0.040(5) 0.061(6) 0.007(4) -0.006(4) 0.006(4)
C30 0.055(6) 0.037(5) 0.070(7) -0.004(5) -0.014(5) 0.008(4)
C31 0.038(5) 0.033(5) 0.104(9) 0.004(6) 0.007(6) 0.003(4)
C32 0.049(6) 0.041(6) 0.093(9) 0.022(6) 0.000(6) -0.001(5)
C33 0.051(6) 0.035(5) 0.074(7) 0.015(5) 0.012(5) 0.009(4)
C34 0.026(4) 0.039(5) 0.033(4) 0.006(3) 0.004(3) 0.010(3)
C35 0.030(5) 0.037(5) 0.056(5) 0.010(4) 0.001(4) 0.009(4)
C36 0.035(5) 0.042(5) 0.045(5) 0.014(4) 0.006(4) 0.015(4)
C37 0.027(4) 0.042(5) 0.026(4) 0.008(3) 0.007(3) 0.010(3)
C38 0.029(4) 0.043(5) 0.033(4) 0.017(4) 0.011(3) 0.014(4)
C39 0.022(4) 0.045(5) 0.035(4) 0.017(4) 0.010(3) 0.006(3)
C40 0.033(5) 0.065(6) 0.037(5) 0.014(4) 0.007(4) 0.007(4)
C41 0.024(4) 0.087(7) 0.051(6) 0.030(5) 0.004(4) 0.008(5)
C42 0.032(5) 0.056(6) 0.061(6) 0.024(5) 0.002(4) 0.008(4)
C43 0.028(5) 0.051(5) 0.063(6) 0.010(5) 0.002(4) 0.009(4)
C44 0.026(4) 0.033(4) 0.042(5) 0.000(4) -0.006(4) 0.002(3)
C45 0.026(4) 0.049(5) 0.028(4) 0.021(4) 0.004(3) -0.004(3)
C46 0.036(5) 0.058(6) 0.053(6) 0.036(5) 0.006(4) -0.013(4)
C47 0.029(5) 0.062(6) 0.053(5) 0.039(5) 0.004(4) 0.000(4)
C48 0.023(4) 0.046(5) 0.035(4) 0.023(4) 0.004(3) -0.004(3)
C49 0.025(4) 0.060(5) 0.026(4) 0.023(4) -0.001(3) 0.005(4)
C50 0.022(4) 0.045(5) 0.046(5) 0.022(4) 0.008(3) 0.000(3)
C51 0.036(5) 0.051(5) 0.028(4) 0.012(4) 0.001(3) -0.001(4)
C52 0.049(5) 0.037(5) 0.040(5) 0.016(4) 0.004(4) 0.007(4)
C53 0.035(4) 0.032(4) 0.024(4) 0.007(3) 0.006(3) 0.001(3)
C54 0.037(4) 0.038(5) 0.026(4) 0.011(4) 0.007(3) 0.009(4)
C55 0.030(4) 0.038(4) 0.030(4) 0.007(3) 0.010(3) 0.005(3)
C56 0.027(4) 0.033(4) 0.034(4) 0.016(3) 0.006(3) 0.001(3)
C57 0.026(4) 0.047(5) 0.028(4) 0.022(3) 0.006(3) 0.007(3)
C58 0.024(4) 0.047(5) 0.036(4) 0.023(4) 0.000(3) 0.008(3)
C59 0.015(4) 0.047(5) 0.034(4) 0.020(4) -0.001(3) -0.003(3)
C60 0.023(4) 0.031(4) 0.034(4) 0.008(3) 0.007(3) -0.003(3)
C61 0.028(4) 0.040(4) 0.032(4) 0.016(3) 0.009(3) 0.004(3)
C62 0.030(4) 0.039(4) 0.027(4) 0.016(3) 0.000(3) -0.007(3)
C63 0.023(4) 0.031(4) 0.064(6) 0.018(4) 0.006(4) -0.001(3)
C64 0.029(4) 0.033(4) 0.056(5) 0.012(4) 0.014(4) -0.003(3)
C65 0.026(4) 0.044(5) 0.037(4) 0.021(4) 0.006(3) 0.002(3)
C66 0.024(4) 0.048(5) 0.037(5) 0.019(4) 0.006(4) -0.004(4)
C67 0.037(5) 0.051(5) 0.044(5) 0.005(4) 0.015(4) -0.005(4)
C68 0.024(4) 0.065(6) 0.043(5) 0.007(4) 0.015(4) -0.001(4)
C69 0.030(4) 0.040(5) 0.034(4) 0.010(4) 0.004(3) 0.007(4)
C70 0.031(5) 0.045(5) 0.048(5) 0.007(4) -0.003(4) 0.010(4)
C71 0.046(5) 0.041(5) 0.045(5) -0.007(4) -0.012(4) 0.005(4)
C72 0.034(5) 0.040(5) 0.040(5) 0.006(4) -0.005(4) 0.001(4)
C73 0.039(5) 0.035(5) 0.048(5) -0.001(4) 0.004(4) 0.003(4)
C74 0.039(5) 0.041(5) 0.041(5) -0.002(4) -0.010(4) 0.014(4)
C75 0.032(5) 0.039(5) 0.074(7) 0.004(5) -0.003(4) 0.002(4)
C76 0.045(6) 0.046(6) 0.059(7) -0.002(5) -0.013(5) -0.007(4)
C77 0.049(6) 0.031(5) 0.067(7) -0.010(5) -0.030(5) 0.005(5)
C78 0.065(7) 0.044(5) 0.041(5) -0.003(4) -0.011(5) 0.023(5)
C79 0.053(6) 0.039(5) 0.054(6) 0.008(4) -0.014(5) 0.008(4)
C80 0.037(5) 0.040(5) 0.050(5) 0.004(4) 0.007(4) 0.008(4)
C81 0.041(5) 0.042(5) 0.054(6) -0.008(4) -0.003(4) 0.014(4)
C82 0.036(5) 0.046(5) 0.047(5) -0.006(4) -0.002(4) 0.007(4)
C83 0.021(4) 0.046(5) 0.038(4) 0.004(4) 0.005(3) 0.003(3)
C84 0.021(4) 0.049(5) 0.040(5) 0.004(4) 0.007(3) 0.003(4)
C85 0.030(5) 0.053(5) 0.049(5) -0.008(4) 0.018(4) 0.000(4)
C86 0.040(5) 0.050(6) 0.075(7) 0.010(5) 0.018(5) 0.012(4)
C87 0.042(6) 0.059(7) 0.092(8) 0.009(6) 0.010(6) 0.014(5)
C88 0.047(6) 0.079(8) 0.081(8) 0.008(7) 0.019(6) 0.022(6)
C89 0.045(6) 0.105(10) 0.056(7) -0.020(7) 0.026(5) -0.003(6)
C90 0.040(5) 0.076(7) 0.049(6) 0.010(5) 0.013(4) -0.002(5)
C91 0.011(4) 0.049(5) 0.041(5) 0.006(4) 0.006(3) 0.000(3)
C92 0.029(5) 0.051(5) 0.046(5) 0.003(4) 0.010(4) -0.004(4)
C93 0.026(4) 0.038(5) 0.044(5) -0.002(4) 0.006(4) -0.008(4)
C94 0.032(4) 0.023(4) 0.035(4) 0.004(3) 0.015(3) -0.007(3)
C95 0.030(4) 0.033(4) 0.031(4) 0.003(3) 0.006(3) -0.001(3)
C96 0.042(5) 0.037(5) 0.059(6) 0.005(4) 0.030(4) 0.003(4)
C97 0.054(6) 0.041(5) 0.044(5) -0.002(4) 0.016(4) -0.006(4)
C98 0.043(5) 0.060(6) 0.049(6) -0.002(5) 0.018(4) -0.001(5)
C99 0.059(6) 0.050(6) 0.052(6) -0.013(5) 0.031(5) -0.013(5)
C100 0.066(7) 0.026(5) 0.097(9) 0.006(5) 0.040(6) -0.010(4)
C101 0.062(6) 0.039(5) 0.058(6) 0.006(4) 0.022(5) 0.009(4)
C102 0.032(4) 0.024(4) 0.051(5) 0.011(4) 0.016(4) 0.001(3)
C103 0.045(5) 0.037(5) 0.052(5) -0.003(4) 0.014(4) 0.006(4)
C105 0.024(4) 0.045(5) 0.062(6) 0.001(4) 0.015(4) 0.007(4)
C106 0.024(4) 0.033(4) 0.037(4) 0.007(3) 0.006(3) -0.003(3)
C107 0.030(4) 0.051(5) 0.040(5) 0.020(4) 0.010(4) 0.013(4)
C108 0.033(5) 0.044(5) 0.039(5) 0.011(4) 0.010(4) 0.014(4)
C109 0.046(5) 0.071(7) 0.051(6) 0.032(5) 0.015(4) 0.024(5)
C110 0.074(8) 0.110(10) 0.092(9) 0.066(8) 0.028(7) 0.047(8)
C111 0.056(7) 0.095(9) 0.087(9) 0.034(7) 0.015(6) 0.045(7)
C112 0.032(5) 0.071(7) 0.095(8) 0.028(6) 0.021(5) 0.008(5)
C113 0.041(5) 0.039(5) 0.066(6) 0.010(4) 0.009(4) 0.001(4)

loop_
_atom_type_symbol
_atom_type_description
_atom_type_scat_dispersion_real
_atom_type_scat_dispersion_imag
_atom_type_scat_source
C C 0.0033 0.0016 'International Tables Vol C Tables 4.2.6.8 and 6.1.1.4'
H H 0 0 'International Tables Vol C Tables 4.2.6.8 and 6.1.1.4'
N N 0.0061 0.0033 'International Tables Vol C Tables 4.2.6.8 and 6.1.1.4'
O O 0.0106 0.006 'International Tables Vol C Tables 4.2.6.8 and 6.1.1.4'
Al Al 0.0645 0.0514 'International Tables Vol C Tables 4.2.6.8 and 6.1.1.4'
S S 0.1246 0.1234 'International Tables Vol C Tables 4.2.6.8 and 6.1.1.4'
Cl Cl 0.1484 0.1585 'International Tables Vol C Tables 4.2.6.8 and 6.1.1.4'

loop_
_geom_angle_atom_site_label_1
_geom_angle_atom_site_label_2
_geom_angle_atom_site_label_3
_geom_angle
_geom_angle_site_symmetry_1
_geom_angle_site_symmetry_3
O1 Al1 O1A 177.8(2) . .
O1 Al1 N1 91.9(2) . .
O1A Al1 N1 87.6(2) . .
O1 Al1 N3 90.3(2) . .
O1A Al1 N3 90.2(2) . .
N1 Al1 N3 177.8(3) . .
O1 Al1 N4 90.0(2) . .
O1A Al1 N4 87.9(2) . .
N1 Al1 N4 90.1(3) . .
N3 Al1 N4 89.6(3) . .
O1 Al1 N2 93.9(2) . .
O1A Al1 N2 88.2(2) . .
N1 Al1 N2 90.1(3) . .
N3 Al1 N2 89.9(3) . .
N4 Al1 N2 176.0(3) . .
O3 Al2 O2A 178.6(3) . .
O3 Al2 N9 94.8(2) . .
O2A Al2 N9 86.6(3) . .
O3 Al2 N8 91.0(3) . .
O2A Al2 N8 89.2(3) . .
N9 Al2 N8 91.0(3) . .
O3 Al2 N10 92.3(3) . .
O2A Al2 N10 87.5(2) . .
N9 Al2 N10 89.1(3) . .
N8 Al2 N10 176.7(3) . .
O3 Al2 N7 91.2(3) . .
O2A Al2 N7 87.4(3) . .
N9 Al2 N7 173.9(3) . .
N8 Al2 N7 89.3(3) . .
N10 Al2 N7 90.3(3) . .
C4 N1 C1 105.3(6) . .
C4 N1 Al1 127.2(5) . .
C1 N1 Al1 127.2(5) . .
C12 N2 C15 106.9(6) . .
C12 N2 Al1 126.4(5) . .
C15 N2 Al1 126.7(5) . .
C23 N3 C26 106.0(6) . .
C23 N3 Al1 127.3(5) . .
C26 N3 Al1 126.6(5) . .
C34 N4 C37 105.4(6) . .
C34 N4 Al1 128.7(5) . .
C37 N4 Al1 125.5(5) . .
C45 N5 C48 106.5(6) . .
C60 N6 C57 108.0(6) . .
C60 N6 H6A 126 . .
C57 N6 H6A 126 . .
C69 N7 C72 106.3(6) . .
C69 N7 Al2 126.8(5) . .
C72 N7 Al2 126.8(5) . .
C80 N8 C83 106.4(6) . .
C80 N8 Al2 127.9(5) . .
C83 N8 Al2 125.7(5) . .
C94 N9 C91 105.2(6) . .
C94 N9 Al2 128.4(5) . .
C91 N9 Al2 126.4(5) . .
C102 N10 C106 106.9(6) . .
C102 N10 Al2 126.3(5) . .
C106 N10 Al2 125.9(5) . .
C54 O1 Al1 134.6(5) . .
C66 O3 Al2 131.4(5) . .
N1 C1 C38 125.0(7) . .
N1 C1 C2 110.1(7) . .
C38 C1 C2 124.8(7) . .
C3 C2 C1 106.7(7) . .
C3 C2 H2A 126.7 . .
C1 C2 H2A 126.7 . .
C2 C3 C4 107.9(7) . .
C2 C3 H3A 126.1 . .
C4 C3 H3A 126.1 . .
N1 C4 C5 126.3(7) . .
N1 C4 C3 110.0(7) . .
C5 C4 C3 123.7(7) . .
C12 C5 C4 123.2(7) . .
C12 C5 C6 118.2(7) . .
C4 C5 C6 118.3(7) . .
C11 C6 C7 116.5(9) . .
C11 C6 C5 123.3(9) . .
C7 C6 C5 119.9(8) . .
C8 C7 C6 122.9(12) . .
C8 C7 H7A 118.6 . .
C6 C7 H7A 118.6 . .
C9 C8 C7 116.1(13) . .
C9 C8 H8A 121.9 . .
C7 C8 H8A 121.9 . .
C10 C9 C8 122.5(11) . .
C10 C9 H9A 118.8 . .
C8 C9 H9A 118.8 . .
C9 C10 C11 119.6(11) . .
C9 C10 H10A 120.2 . .
C11 C10 H10A 120.2 . .
C6 C11 C10 122.3(11) . .
C6 C11 H11A 118.8 . .
C10 C11 H11A 118.8 . .
N2 C12 C5 126.6(7) . .
N2 C12 C13 109.1(7) . .
C5 C12 C13 124.3(7) . .
C14 C13 C12 107.2(7) . .
C14 C13 H13A 126.4 . .
C12 C13 H13A 126.4 . .
C13 C14 C15 107.2(7) . .
C13 C14 H14A 126.4 . .
C15 C14 H14A 126.4 . .
N2 C15 C16 125.0(7) . .
N2 C15 C14 109.7(7) . .
C16 C15 C14 125.2(7) . .
C18 C17 C22 117.6(8) . .
C18 C17 C16 123.4(7) . .
C22 C17 C16 118.9(8) . .
C15 C16 C23 125.0(7) . .
C15 C16 C17 118.1(7) . .
C23 C16 C17 116.9(7) . .
C17 C18 C19 120.6(9) . .
C17 C18 H18A 119.7 . .
C19 C18 H18A 119.7 . .
C20 C19 C18 121.2(11) . .
C20 C19 H19A 119.4 . .
C18 C19 H19A 119.4 . .
C21 C20 C19 117.8(10) . .
C21 C20 H20A 121.1 . .
C19 C20 H20A 121.1 . .
C20 C21 C22 123.2(11) . .
C20 C21 H21A 118.4 . .
C22 C21 H21A 118.4 . .
C21 C22 C17 119.5(11) . .
C21 C22 H22A 120.2 . .
C17 C22 H22A 120.2 . .
N3 C23 C16 125.2(7) . .
N3 C23 C24 110.4(6) . .
C16 C23 C24 124.3(7) . .
C25 C24 C23 106.6(7) . .
C25 C24 H24A 126.7 . .
C23 C24 H24A 126.7 . .
C24 C25 C26 107.7(7) . .
C24 C25 H25A 126.2 . .
C26 C25 H25A 126.2 . .
N3 C26 C27 126.9(7) . .
N3 C26 C25 109.3(6) . .
C27 C26 C25 123.6(7) . .
C26 C27 C34 123.4(7) . .
C26 C27 C28 118.7(7) . .
C34 C27 C28 117.8(7) . .
C29 C28 C33 119.0(8) . .
C29 C28 C27 119.9(8) . .
C33 C28 C27 121.0(8) . .
C28 C29 C30 120.1(10) . .
C28 C29 H29A 119.9 . .
C30 C29 H29A 119.9 . .
C31 C30 C29 119.5(10) . .
C31 C30 H30A 120.3 . .
C29 C30 H30A 120.3 . .
C32 C31 C30 121.0(9) . .
C32 C31 H31A 119.5 . .
C30 C31 H31A 119.5 . .
C31 C32 C33 122.0(11) . .
C31 C32 H32A 119 . .
C33 C32 H32A 119 . .
C28 C33 C32 118.3(10) . .
C28 C33 H33A 120.9 . .
C32 C33 H33A 120.9 . .
N4 C34 C27 124.4(7) . .
N4 C34 C35 111.6(7) . .
C27 C34 C35 123.8(8) . .
C36 C35 C34 106.3(7) . .
C36 C35 H35A 126.8 . .
C34 C35 H35A 126.8 . .
C35 C36 C37 108.5(7) . .
C35 C36 H36A 125.8 . .
C37 C36 H36A 125.8 . .
C38 C37 N4 125.6(7) . .
C38 C37 C36 126.2(7) . .
N4 C37 C36 108.0(7) . .
C37 C38 C1 124.4(7) . .
C37 C38 C39 117.3(7) . .
C1 C38 C39 118.3(7) . .
C44 C39 C40 119.0(7) . .
C44 C39 C38 121.6(7) . .
C40 C39 C38 119.3(7) . .
C41 C40 C39 119.7(9) . .
C41 C40 H40A 120.1 . .
C39 C40 H40A 120.1 . .
C42 C41 C40 121.8(10) . .
C42 C41 H41A 119.1 . .
C40 C41 H41A 119.1 . .
C41 C42 C43 119.6(8) . .
C41 C42 H42A 120.2 . .
C43 C42 H42A 120.2 . .
C44 C43 C42 119.7(9) . .
C44 C43 H43A 120.2 . .
C42 C43 H43A 120.2 . .
C43 C44 C39 120.2(8) . .
C43 C44 H44A 119.9 . .
C39 C44 H44A 119.9 . .
N5 C45 C61 126.0(7) . 2_675
N5 C45 C46 109.3(6) . .
C61 C45 C46 124.6(7) 2_675 .
C47 C46 C45 107.2(7) . .
C47 C46 H46A 126.4 . .
C45 C46 H46A 126.4 . .
C46 C47 C48 108.0(7) . .
C46 C47 H47A 126 . .
C48 C47 H47A 126 . .
N5 C48 C49 126.1(7) . .
N5 C48 C47 108.9(6) . .
C49 C48 C47 124.9(7) . .
C57 C49 C48 125.3(7) . .
C57 C49 C50 118.3(7) . .
C48 C49 C50 116.4(7) . .
C51 C50 C56 117.7(7) . .
C51 C50 C49 123.6(8) . .
C56 C50 C49 118.7(7) . .
C50 C51 C52 122.5(8) . .
C50 C51 H51A 118.8 . .
C52 C51 H51A 118.8 . .
C51 C52 C53 120.4(8) . .
C51 C52 H52A 119.8 . .
C53 C52 H52A 119.8 . .
C52 C53 C55 118.5(7) . .
C52 C53 C54 121.3(7) . .
C55 C53 C54 120.2(7) . .
O2 C54 O1 125.9(7) . .
O2 C54 C53 119.8(7) . .
O1 C54 C53 114.3(7) . .
C56 C55 C53 119.5(7) . .
C56 C55 H55A 120.2 . .
C53 C55 H55A 120.2 . .
C55 C56 C50 121.5(7) . .
C55 C56 H56A 119.3 . .
C50 C56 H56A 119.3 . .
N6 C57 C49 126.2(7) . .
N6 C57 C58 108.0(6) . .
C49 C57 C58 125.8(7) . .
C59 C58 C57 107.9(6) . .
C59 C58 H58A 126 . .
C57 C58 H58A 126 . .
C58 C59 C60 107.8(6) . .
C58 C59 H59A 126.1 . .
C60 C59 H59A 126.1 . .
N6 C60 C61 126.0(7) . .
N6 C60 C59 108.3(6) . .
C61 C60 C59 125.7(7) . .
C45 C61 C60 124.8(7) 2_675 .
C45 C61 C62 118.6(6) 2_675 .
C60 C61 C62 116.6(6) . .
C63 C62 C68 118.9(7) . .
C63 C62 C61 121.7(7) . .
C68 C62 C61 119.4(7) . .
C62 C63 C64 120.9(8) . .
C62 C63 H63A 119.6 . .
C64 C63 H63A 119.6 . .
C63 C64 C65 121.3(8) . .
C63 C64 H64A 119.3 . .
C65 C64 H64A 119.3 . .
C67 C65 C64 117.1(7) . .
C67 C65 C66 120.1(8) . .
C64 C65 C66 122.7(7) . .
O4 C66 O3 123.7(7) . .
O4 C66 C65 120.3(7) . .
O3 C66 C65 116.0(7) . .
C68 C67 C65 121.5(8) . .
C68 C67 H67A 119.2 . .
C65 C67 H67A 119.2 . .
C67 C68 C62 120.0(8) . .
C67 C68 H68A 120 . .
C62 C68 H68A 120 . .
N7 C69 C107 125.1(7) . .
N7 C69 C70 109.9(7) . .
C107 C69 C70 125.0(7) . .
C71 C70 C69 108.0(7) . .
C71 C70 H70A 126 . .
C69 C70 H70A 126 . .
C70 C71 C72 106.5(8) . .
C70 C71 H71A 126.8 . .
C72 C71 H71A 126.8 . .
C73 C72 N7 126.2(7) . .
C73 C72 C71 124.7(8) . .
N7 C72 C71 109.2(7) . .
C72 C73 C80 123.9(8) . .
C72 C73 C74 119.2(7) . .
C80 C73 C74 116.7(8) . .
C79 C74 C75 119.3(8) . .
C79 C74 C73 121.5(9) . .
C75 C74 C73 119.2(9) . .
C76 C75 C74 119.6(10) . .
C76 C75 H75A 120.2 . .
C74 C75 H75A 120.2 . .
C77 C76 C75 121.3(11) . .
C77 C76 H76A 119.3 . .
C75 C76 H76A 119.3 . .
C76 C77 C78 120.0(9) . .
C76 C77 H77A 120 . .
C78 C77 H77A 120 . .
C79 C78 C77 118.8(11) . .
C79 C78 H78A 120.6 . .
C77 C78 H78A 120.6 . .
C78 C79 C74 121.0(11) . .
C78 C79 H79A 119.5 . .
C74 C79 H79A 119.5 . .
N8 C80 C73 125.1(8) . .
N8 C80 C81 110.7(7) . .
C73 C80 C81 124.0(8) . .
C82 C81 C80 107.3(8) . .
C82 C81 H81A 126.4 . .
C80 C81 H81A 126.4 . .
C81 C82 C83 106.9(8) . .
C81 C82 H82A 126.5 . .
C83 C82 H82A 126.5 . .
C84 C83 N8 125.7(7) . .
C84 C83 C82 125.7(7) . .
N8 C83 C82 108.6(7) . .
C91 C84 C83 125.7(7) . .
C91 C84 C85 118.6(7) . .
C83 C84 C85 115.7(7) . .
C90 C85 C86 118.6(9) . .
C90 C85 C84 120.3(9) . .
C86 C85 C84 121.0(8) . .
C87 C86 C85 119.1(10) . .
C87 C86 H86A 120.5 . .
C85 C86 H86A 120.5 . .
C88 C87 C86 121.6(12) . .
C88 C87 H87A 119.2 . .
C86 C87 H87A 119.2 . .
C87 C88 C89 120.6(11) . .
C87 C88 H88A 119.7 . .
C89 C88 H88A 119.7 . .
C88 C89 C90 120.7(11) . .
C88 C89 H89A 119.6 . .
C90 C89 H89A 119.6 . .
C85 C90 C89 119.3(11) . .
C85 C90 H90A 120.4 . .
C89 C90 H90A 120.4 . .
C84 C91 N9 125.1(7) . .
C84 C91 C92 125.7(7) . .
N9 C91 C92 109.1(7) . .
C93 C92 C91 107.2(7) . .
C93 C92 H92A 126.4 . .
C91 C92 H92A 126.4 . .
C92 C93 C94 107.8(7) . .
C92 C93 H93A 126.1 . .
C94 C93 H93A 126.1 . .
N9 C94 C95 125.2(7) . .
N9 C94 C93 110.7(7) . .
C95 C94 C93 124.1(7) . .
C102 C95 C94 122.1(7) . .
C102 C95 C96 119.2(7) . .
C94 C95 C96 118.6(7) . .
C97 C96 C101 117.4(8) . .
C97 C96 C95 121.6(8) . .
C101 C96 C95 120.9(9) . .
C96 C97 C98 119.7(9) . .
C96 C97 H97A 120.1 . .
C98 C97 H97A 120.1 . .
C99 C98 C97 120.6(10) . .
C99 C98 H98A 119.7 . .
C97 C98 H98A 119.7 . .
C98 C99 C100 119.9(9) . .
C98 C99 H99A 120.1 . .
C100 C99 H99A 120.1 . .
C101 C100 C99 120.3(10) . .
C101 C100 H10B 119.8 . .
C99 C100 H10B 119.8 . .
C100 C101 C96 121.9(10) . .
C100 C101 H10C 119.1 . .
C96 C101 H10C 119.1 . .
N10 C102 C95 126.8(7) . .
N10 C102 C103 109.3(7) . .
C95 C102 C103 123.7(7) . .
C105 C103 C102 107.2(8) . .
C105 C103 H10D 126.4 . .
C102 C103 H10D 126.4 . .
C103 C105 C106 107.7(7) . .
C103 C105 H10E 126.1 . .
C106 C105 H10E 126.1 . .
N10 C106 C107 126.2(7) . .
N10 C106 C105 108.8(7) . .
C107 C106 C105 124.9(7) . .
C106 C107 C69 125.2(7) . .
C106 C107 C108 116.8(7) . .
C69 C107 C108 117.9(7) . .
C109 C108 C113 121.2(8) . .
C109 C108 C107 119.8(8) . .
C113 C108 C107 118.9(8) . .
C108 C109 C110 118.3(10) . .
C108 C109 H10F 120.8 . .
C110 C109 H10F 120.8 . .
C111 C110 C109 120.7(11) . .
C111 C110 H11B 119.7 . .
C109 C110 H11B 119.7 . .
C112 C111 C110 118.7(10) . .
C112 C111 H11C 120.6 . .
C110 C111 H11D 120.6 . .
C111 C112 C113 121.5(10) . .
C111 C112 H11C 119.3 . .
C113 C112 H11E 119.3 . .
C112 C113 C108 119.5(9) . .
C112 C113 H11D 120.2 . .
C108 C113 H11D 120.2 . .
Cl2 C50A Cl1 109.64(9) . .
Cl2 C50A H50D 109.7 . .
Cl1 C50A H50D 109.7 . .
Cl2 C50A H50E 109.7 . .
Cl1 C50A H50E 109.7 . .
H50D C50A H50E 108.2 . .
Cl1A C50B Cl2A 109.46(9) . .
Cl1A C50B H50F 109.8 . .
Cl2A C50B H50F 109.8 . .
Cl1A C50B H50G 109.8 . .
Cl2A C50B H50G 109.8 . .
H50F C50B H50G 108.2 . .
O1A S1A C1A 108.8(4) . .
O1A S1A C2A 103.7(5) . .
C1A S1A C2A 97.9(5) . .
S1A O1A Al1 125.3(3) . .
S1A C1A H1AA 109.5 . .
S1A C1A H1AB 109.5 . .
H1AA C1A H1AB 109.5 . .
S1A C1A H1AC 109.5 . .
H1AA C1A H1AC 109.5 . .
H1AB C1A H1AC 109.5 . .
S1A C2A H2AA 109.5 . .
S1A C2A H2AB 109.5 . .
H2AA C2A H2AB 109.5 . .
S1A C2A H2AC 109.5 . .
H2AA C2A H2AC 109.5 . .
H2AB C2A H2AC 109.5 . .
O2A S2A C4A 106.3(5) . .
O2A S2A C3A 98.1(6) . .
C4A S2A C3A 95.2(8) . .
S2A O2A Al2 126.3(4) . .
S2A C3A H3AG 109.5 . .
S2A C3A H3AH 109.5 . .
H3AG C3A H3AH 109.5 . .
S2A C3A H3AI 109.5 . .
H3AG C3A H3AI 109.5 . .
H3AH C3A H3AI 109.5 . .
S2A C4A H4AH 109.5 . .
S2A C4A H4AI 109.5 . .
H4AH C4A H4AI 109.5 . .
S2A C4A H4AJ 109.5 . .
H4AH C4A H4AJ 109.5 . .
H4AI C4A H4AJ 109.5 . .
O2S S2S C2S 113.3(8) . .
O2S S2S C3S 112.3(8) . .
C2S S2S C3S 100.4(7) . .
S2S C2S H2SA 109.5 . .
S2S C2S H2SB 109.5 . .
H2SA C2S H2SB 109.5 . .
S2S C2S H2SC 109.5 . .
H2SA C2S H2SC 109.5 . .
H2SB C2S H2SC 109.5 . .
S2S C3S H3SA 109.5 . .
S2S C3S H3SB 109.5 . .
H3SA C3S H3SB 109.5 . .
S2S C3S H3SC 109.5 . .
H3SA C3S H3SC 109.5 . .
H3SB C3S H3SC 109.5 . .
O3S S3S C4S 111.0(8) . .
O3S S3S C5S 109.4(8) . .
C4S S3S C5S 100.2(7) . .
S3S C4S H4SA 109.5 . .
S3S C4S H4SB 109.5 . .
H4SA C4S H4SB 109.5 . .
S3S C4S H4SC 109.5 . .
H4SA C4S H4SC 109.5 . .
H4SB C4S H4SC 109.5 . .
S3S C5S H5SA 109.5 . .
S3S C5S H5SB 109.5 . .
H5SA C5S H5SB 109.5 . .
S3S C5S H5SC 109.5 . .
H5SA C5S H5SC 109.5 . .
H5SB C5S H5SC 109.5 . .
O4S S4S C6S 114.9(9) . .
O4S S4S C7S 114.2(9) . .
C6S S4S C7S 102.1(7) . .
S4S C6S H6SA 109.5 . .
S4S C6S H6SB 109.5 . .
H6SA C6S H6SB 109.5 . .
S4S C6S H6SC 109.5 . .
H6SA C6S H6SC 109.5 . .
H6SB C6S H6SC 109.5 . .
S4S C7S H7SA 109.5 . .
S4S C7S H7SB 109.5 . .
H7SA C7S H7SB 109.5 . .
S4S C7S H7SC 109.5 . .
H7SA C7S H7SC 109.5 . .
H7SB C7S H7SC 109.5 . .
O4S' S4S' C6S' 113.6(7) . .
O4S' S4S' C7S' 113.4(7) . .
C6S' S4S' C7S' 101.3(5) . .
S4S' C6S' H6SD 109.5 . .
S4S' C6S' H6SE 109.5 . .
H6SD C6S' H6SE 109.5 . .
S4S' C6S' H6SF 109.5 . .
H6SD C6S' H6SF 109.5 . .
H6SE C6S' H6SF 109.5 . .
S4S' C7S' H7SD 109.5 . .
S4S' C7S' H7SE 109.5 . .
H7SD C7S' H7SE 109.5 . .
S4S' C7S' H7SF 109.5 . .
H7SD C7S' H7SF 109.5 . .
H7SE C7S' H7SF 109.5 . .
O5S S5S C8S 114.9(8) . .
O5S S5S C9S 112.4(8) . .
C8S S5S C9S 100.6(7) . .
S5S C8S H8SA 109.5 . .
S5S C8S H8SB 109.5 . .
H8SA C8S H8SB 109.5 . .
S5S C8S H8SC 109.5 . .
H8SA C8S H8SC 109.5 . .
H8SB C8S H8SC 109.5 . .
S5S C9S H9SA 109.5 . .
S5S C9S H9SB 109.5 . .
H9SA C9S H9SB 109.5 . .
S5S C9S H9SC 109.5 . .
H9SA C9S H9SC 109.5 . .
H9SB C9S H9SC 109.5 . .

loop_
_geom_bond_atom_site_label_1
_geom_bond_atom_site_label_2
_geom_bond_distance
_geom_bond_site_symmetry_2
Al1 O1 1.863(5) .
Al1 O1A 1.972(6) .
Al1 N1 1.995(7) .
Al1 N3 2.004(6) .
Al1 N4 2.011(7) .
Al1 N2 2.024(6) .
Al2 O3 1.860(5) .
Al2 O2A 1.984(6) .
Al2 N9 1.995(6) .
Al2 N8 1.999(7) .
Al2 N10 2.007(6) .
Al2 N7 2.025(6) .
N1 C4 1.367(10) .
N1 C1 1.383(10) .
N2 C12 1.356(10) .
N2 C15 1.369(10) .
N3 C23 1.354(9) .
N3 C26 1.364(10) .
N4 C34 1.354(10) .
N4 C37 1.416(10) .
N5 C45 1.364(10) .
N5 C48 1.381(10) .
N6 C60 1.376(9) .
N6 C57 1.388(9) .
N6 H6A 0.88 .
N7 C69 1.364(10) .
N7 C72 1.376(11) .
N8 C80 1.360(11) .
N8 C83 1.400(10) .
N9 C94 1.354(10) .
N9 C91 1.405(10) .
N10 C102 1.349(10) .
N10 C106 1.376(10) .
O1 C54 1.291(9) .
O2 C54 1.225(10) .
O3 C66 1.309(10) .
O4 C66 1.217(10) .
C1 C38 1.402(11) .
C1 C2 1.430(12) .
C2 C3 1.337(12) .
C2 H2A 0.95 .
C3 C4 1.428(11) .
C3 H3A 0.95 .
C4 C5 1.398(11) .
C5 C12 1.402(12) .
C5 C6 1.469(11) .
C6 C11 1.337(13) .
C6 C7 1.412(14) .
C7 C8 1.399(15) .
C7 H7A 0.95 .
C8 C9 1.39(2) .
C8 H8A 0.95 .
C9 C10 1.324(18) .
C9 H9A 0.95 .
C10 C11 1.409(15) .
C10 H10A 0.95 .
C11 H11A 0.95 .
C12 C13 1.461(11) .
C13 C14 1.332(12) .
C13 H13A 0.95 .
C14 C15 1.441(11) .
C14 H14A 0.95 .
C15 C16 1.395(12) .
C17 C18 1.349(12) .
C17 C22 1.395(13) .
C17 C16 1.522(11) .
C16 C23 1.406(11) .
C18 C19 1.382(14) .
C18 H18A 0.95 .
C19 C20 1.369(17) .
C19 H19A 0.95 .
C20 C21 1.312(18) .
C20 H20A 0.95 .
C21 C22 1.370(16) .
C21 H21A 0.95 .
C22 H22A 0.95 .
C23 C24 1.429(11) .
C24 C25 1.328(12) .
C24 H24A 0.95 .
C25 C26 1.431(11) .
C25 H25A 0.95 .
C26 C27 1.397(11) .
C27 C34 1.415(11) .
C27 C28 1.486(12) .
C28 C29 1.392(13) .
C28 C33 1.402(14) .
C29 C30 1.413(13) .
C29 H29A 0.95 .
C30 C31 1.370(16) .
C30 H30A 0.95 .
C31 C32 1.324(16) .
C31 H31A 0.95 .
C32 C33 1.417(14) .
C32 H32A 0.95 .
C33 H33A 0.95 .
C34 C35 1.433(11) .
C35 C36 1.343(12) .
C35 H35A 0.95 .
C36 C37 1.439(11) .
C36 H36A 0.95 .
C37 C38 1.378(11) .
C38 C39 1.515(11) .
C39 C44 1.381(12) .
C39 C40 1.390(12) .
C40 C41 1.369(12) .
C40 H40A 0.95 .
C41 C42 1.337(14) .
C41 H41A 0.95 .
C42 C43 1.398(14) .
C42 H42A 0.95 .
C43 C44 1.376(12) .
C43 H43A 0.95 .
C44 H44A 0.95 .
C45 C61 1.394(11) 2_675
C45 C46 1.451(11) .
C46 C47 1.326(12) .
C46 H46A 0.95 .
C47 C48 1.438(11) .
C47 H47A 0.95 .
C48 C49 1.423(11) .
C49 C57 1.386(11) .
C49 C50 1.475(11) .
C50 C51 1.359(12) .
C50 C56 1.420(11) .
C51 C52 1.380(12) .
C51 H51A 0.95 .
C52 C53 1.386(11) .
C52 H52A 0.95 .
C53 C55 1.427(11) .
C53 C54 1.501(11) .
C55 C56 1.368(11) .
C55 H55A 0.95 .
C56 H56A 0.95 .
C57 C58 1.426(11) .
C58 C59 1.358(11) .
C58 H58A 0.95 .
C59 C60 1.429(10) .
C59 H59A 0.95 .
C60 C61 1.397(11) .
C61 C45 1.394(11) 2_675
C61 C62 1.512(11) .
C62 C63 1.358(12) .
C62 C68 1.422(12) .
C63 C64 1.381(11) .
C63 H63A 0.95 .
C64 C65 1.408(12) .
C64 H64A 0.95 .
C65 C67 1.396(12) .
C65 C66 1.487(11) .
C67 C68 1.368(12) .
C67 H67A 0.95 .
C68 H68A 0.95 .
C69 C107 1.387(12) .
C69 C70 1.426(12) .
C70 C71 1.340(13) .
C70 H70A 0.95 .
C71 C72 1.453(12) .
C71 H71A 0.95 .
C72 C73 1.371(12) .
C73 C80 1.419(12) .
C73 C74 1.489(12) .
C74 C79 1.379(15) .
C74 C75 1.406(14) .
C75 C76 1.392(13) .
C75 H75A 0.95 .
C76 C77 1.343(17) .
C76 H76A 0.95 .
C77 C78 1.427(17) .
C77 H77A 0.95 .
C78 C79 1.386(13) .
C78 H78A 0.95 .
C79 H79A 0.95 .
C80 C81 1.433(12) .
C81 C82 1.359(13) .
C81 H81A 0.95 .
C82 C83 1.454(12) .
C82 H82A 0.95 .
C83 C84 1.385(11) .
C84 C91 1.363(12) .
C84 C85 1.514(12) .
C85 C90 1.380(14) .
C85 C86 1.430(14) .
C86 C87 1.377(14) .
C86 H86A 0.95 .
C87 C88 1.346(17) .
C87 H87A 0.95 .
C88 C89 1.354(18) .
C88 H88A 0.95 .
C89 C90 1.411(15) .
C89 H89A 0.95 .
C90 H90A 0.95 .
C91 C92 1.431(12) .
C92 C93 1.332(12) .
C92 H92A 0.95 .
C93 C94 1.427(11) .
C93 H93A 0.95 .
C94 C95 1.416(11) .
C95 C102 1.403(11) .
C95 C96 1.482(12) .
C96 C97 1.385(14) .
C96 C101 1.394(13) .
C97 C98 1.426(13) .
C97 H97A 0.95 .
C98 C99 1.334(15) .
C98 H98A 0.95 .
C99 C100 1.384(16) .
C99 H99A 0.95 .
C100 C101 1.355(14) .
C100 H10B 0.95 .
C101 H10C 0.95 .
C102 C103 1.459(12) .
C103 C105 1.317(13) .
C103 H10D 0.95 .
C105 C106 1.446(12) .
C105 H10E 0.95 .
C106 C107 1.380(12) .
C107 C108 1.536(11) .
C108 C109 1.363(12) .
C108 C113 1.379(13) .
C109 C110 1.414(14) .
C109 H10F 0.95 .
C110 C111 1.383(18) .
C110 H11B 0.95 .
C111 C112 1.366(16) .
C111 H11C 0.95 .
C112 C113 1.373(14) .
C112 H11D 0.95 .
C113 H11E 0.95 .
C50A Cl2 1.687(5) .
C50A Cl1 1.687(5) .
C50A H50D 0.99 .
C50A H50E 0.99 .
C50B Cl1A 1.688(5) .
C50B Cl2A 1.688(5) .
C50B H50F 0.99 .
C50B H50G 0.99 .
S1A O1A 1.509(6) .
S1A C1A 1.750(10) .
S1A C2A 1.761(12) .
C1A H1AA 0.98 .
C1A H1AB 0.98 .
C1A H1AC 0.98 .
C2A H2AA 0.98 .
C2A H2AB 0.98 .
C2A H2AC 0.98 .
S2A O2A 1.498(6) .
S2A C4A 1.766(14) .
S2A C3A 1.839(18) .
C3A H3AG 0.98 .
C3A H3AH 0.98 .
C3A H3AI 0.98 .
C4A H4AH 0.98 .
C4A H4AI 0.98 .
C4A H4AJ 0.98 .
S2S O2S 1.516(9) .
S2S C2S 1.758(9) .
S2S C3S 1.763(9) .
C2S H2SA 0.98 .
C2S H2SB 0.98 .
C2S H2SC 0.98 .
C3S H3SA 0.98 .
C3S H3SB 0.98 .
C3S H3SC 0.98 .
S3S O3S 1.539(9) .
S3S C4S 1.762(9) .
S3S C5S 1.774(9) .
C4S H4SA 0.98 .
C4S H4SB 0.98 .
C4S H4SC 0.98 .
C5S H5SA 0.98 .
C5S H5SB 0.98 .
C5S H5SC 0.98 .
S4S O4S 1.510(10) .
S4S C6S 1.738(10) .
S4S C7S 1.748(10) .
C6S H6SA 0.98 .
C6S H6SB 0.98 .
C6S H6SC 0.98 .
C7S H7SA 0.98 .
C7S H7SB 0.98 .
C7S H7SC 0.98 .
S4S' O4S' 1.5102(11) .
S4S' C6S' 1.7501(11) .
S4S' C7S' 1.7501(12) .
C6S' H6SD 0.98 .
C6S' H6SE 0.98 .
C6S' H6SF 0.98 .
C7S' H7SD 0.98 .
C7S' H7SE 0.98 .
C7S' H7SF 0.98 .
S5S O5S 1.516(9) .
S5S C8S 1.749(9) .
S5S C9S 1.755(9) .
C8S H8SA 0.98 .
C8S H8SB 0.98 .
C8S H8SC 0.98 .
C9S H9SA 0.98 .
C9S H9SB 0.98 .
C9S H9SC 0.98 .

loop_
_geom_torsion_atom_site_label_1
_geom_torsion_atom_site_label_2
_geom_torsion_atom_site_label_3
_geom_torsion_atom_site_label_4
_geom_torsion
_geom_torsion_site_symmetry_1
_geom_torsion_site_symmetry_4
O1 Al1 N1 C4 96.1(6) . .
O1A Al1 N1 C4 -86.0(6) . .
N3 Al1 N1 C4 -89(7) . .
N4 Al1 N1 C4 -173.9(6) . .
N2 Al1 N1 C4 2.2(6) . .
O1 Al1 N1 C1 -76.1(6) . .
O1A Al1 N1 C1 101.8(6) . .
N3 Al1 N1 C1 98(7) . .
N4 Al1 N1 C1 13.9(6) . .
N2 Al1 N1 C1 -170.0(6) . .
O1 Al1 N2 C12 -96.5(6) . .
O1A Al1 N2 C12 83.0(6) . .
N1 Al1 N2 C12 -4.6(6) . .
N3 Al1 N2 C12 173.1(6) . .
N4 Al1 N2 C12 89(4) . .
O1 Al1 N2 C15 84.5(6) . .
O1A Al1 N2 C15 -96.1(6) . .
N1 Al1 N2 C15 176.3(6) . .
N3 Al1 N2 C15 -5.9(6) . .
N4 Al1 N2 C15 -90(4) . .
O1 Al1 N3 C23 -84.3(6) . .
O1A Al1 N3 C23 97.8(6) . .
N1 Al1 N3 C23 101(7) . .
N4 Al1 N3 C23 -174.3(6) . .
N2 Al1 N3 C23 9.6(6) . .
O1 Al1 N3 C26 92.6(6) . .
O1A Al1 N3 C26 -85.3(6) . .
N1 Al1 N3 C26 -82(7) . .
N4 Al1 N3 C26 2.6(6) . .
N2 Al1 N3 C26 -173.4(6) . .
O1 Al1 N4 C34 -92.3(7) . .
O1A Al1 N4 C34 88.2(7) . .
N1 Al1 N4 C34 175.8(7) . .
N3 Al1 N4 C34 -2.0(7) . .
N2 Al1 N4 C34 82(4) . .
O1 Al1 N4 C37 79.7(6) . .
O1A Al1 N4 C37 -99.8(6) . .
N1 Al1 N4 C37 -12.2(6) . .
N3 Al1 N4 C37 170.0(6) . .
N2 Al1 N4 C37 -106(4) . .
O3 Al2 N7 C69 93.5(7) . .
O2A Al2 N7 C69 -86.3(7) . .
N9 Al2 N7 C69 -83(3) . .
N8 Al2 N7 C69 -175.5(7) . .
N10 Al2 N7 C69 1.2(7) . .
O3 Al2 N7 C72 -84.4(7) . .
O2A Al2 N7 C72 95.8(7) . .
N9 Al2 N7 C72 99(3) . .
N8 Al2 N7 C72 6.6(7) . .
N10 Al2 N7 C72 -176.7(7) . .
O3 Al2 N8 C80 81.3(8) . .
O2A Al2 N8 C80 -97.3(8) . .
N9 Al2 N8 C80 176.1(8) . .
N10 Al2 N8 C80 -92(5) . .
N7 Al2 N8 C80 -9.9(8) . .
O3 Al2 N8 C83 -99.3(7) . .
O2A Al2 N8 C83 82.1(7) . .
N9 Al2 N8 C83 -4.4(7) . .
N10 Al2 N8 C83 87(5) . .
N7 Al2 N8 C83 169.5(7) . .
O3 Al2 N9 C94 -84.9(7) . .
O2A Al2 N9 C94 94.9(7) . .
N8 Al2 N9 C94 -176.0(7) . .
N10 Al2 N9 C94 7.3(7) . .
N7 Al2 N9 C94 92(3) . .
O3 Al2 N9 C91 98.5(6) . .
O2A Al2 N9 C91 -81.6(6) . .
N8 Al2 N9 C91 7.5(7) . .
N10 Al2 N9 C91 -169.2(6) . .
N7 Al2 N9 C91 -85(3) . .
O3 Al2 N10 C102 79.5(6) . .
O2A Al2 N10 C102 -101.9(6) . .
N9 Al2 N10 C102 -15.3(6) . .
N8 Al2 N10 C102 -107(5) . .
N7 Al2 N10 C102 170.7(6) . .
O3 Al2 N10 C106 -87.9(6) . .
O2A Al2 N10 C106 90.7(6) . .
N9 Al2 N10 C106 177.3(6) . .
N8 Al2 N10 C106 85(5) . .
N7 Al2 N10 C106 3.4(6) . .
O1A Al1 O1 C54 -88(7) . .
N1 Al1 O1 C54 -11.6(7) . .
N3 Al1 O1 C54 168.7(7) . .
N4 Al1 O1 C54 -101.7(7) . .
N2 Al1 O1 C54 78.7(7) . .
O2A Al2 O3 C66 -66(11) . .
N9 Al2 O3 C66 106.5(7) . .
N8 Al2 O3 C66 -162.4(7) . .
N10 Al2 O3 C66 17.2(7) . .
N7 Al2 O3 C66 -73.1(7) . .
C4 N1 C1 C38 179.3(7) . .
Al1 N1 C1 C38 -7.1(11) . .
C4 N1 C1 C2 1.5(8) . .
Al1 N1 C1 C2 175.0(5) . .
N1 C1 C2 C3 0.1(10) . .
C38 C1 C2 C3 -177.8(8) . .
C1 C2 C3 C4 -1.6(10) . .
C1 N1 C4 C5 175.3(8) . .
Al1 N1 C4 C5 1.7(11) . .
C1 N1 C4 C3 -2.4(8) . .
Al1 N1 C4 C3 -176.0(5) . .
C2 C3 C4 N1 2.6(10) . .
C2 C3 C4 C5 -175.2(8) . .
N1 C4 C5 C12 -4.6(13) . .
C3 C4 C5 C12 172.9(8) . .
N1 C4 C5 C6 -178.6(7) . .
C3 C4 C5 C6 -1.1(12) . .
C12 C5 C6 C11 -76.5(11) . .
C4 C5 C6 C11 97.9(11) . .
C12 C5 C6 C7 109.0(10) . .
C4 C5 C6 C7 -76.7(11) . .
C11 C6 C7 C8 -0.2(16) . .
C5 C6 C7 C8 174.6(11) . .
C6 C7 C8 C9 1.7(19) . .
C7 C8 C9 C10 -2.1(19) . .
C8 C9 C10 C11 1(2) . .
C7 C6 C11 C10 -0.9(15) . .
C5 C6 C11 C10 -175.6(10) . .
C9 C10 C11 C6 0.6(18) . .
C15 N2 C12 C5 -177.2(8) . .
Al1 N2 C12 C5 3.6(11) . .
C15 N2 C12 C13 0.6(8) . .
Al1 N2 C12 C13 -178.6(5) . .
C4 C5 C12 N2 1.7(13) . .
C6 C5 C12 N2 175.7(7) . .
C4 C5 C12 C13 -175.8(8) . .
C6 C5 C12 C13 -1.8(12) . .
N2 C12 C13 C14 -0.6(10) . .
C5 C12 C13 C14 177.3(8) . .
C12 C13 C14 C15 0.3(10) . .
C12 N2 C15 C16 -179.0(7) . .
Al1 N2 C15 C16 0.2(11) . .
C12 N2 C15 C14 -0.4(9) . .
Al1 N2 C15 C14 178.7(5) . .
C13 C14 C15 N2 0.1(10) . .
C13 C14 C15 C16 178.6(8) . .
N2 C15 C16 C23 5.0(13) . .
C14 C15 C16 C23 -173.3(8) . .
N2 C15 C16 C17 -175.9(7) . .
C14 C15 C16 C17 5.8(12) . .
C18 C17 C16 C15 -74.9(11) . .
C22 C17 C16 C15 100.1(11) . .
C18 C17 C16 C23 104.3(10) . .
C22 C17 C16 C23 -80.7(11) . .
C22 C17 C18 C19 4.0(17) . .
C16 C17 C18 C19 179.1(10) . .
C17 C18 C19 C20 -1(2) . .
C18 C19 C20 C21 -2(2) . .
C19 C20 C21 C22 2(2) . .
C20 C21 C22 C17 1(2) . .
C18 C17 C22 C21 -4.2(19) . .
C16 C17 C22 C21 -179.5(12) . .
C26 N3 C23 C16 174.4(7) . .
Al1 N3 C23 C16 -8.1(10) . .
C26 N3 C23 C24 -2.1(8) . .
Al1 N3 C23 C24 175.3(5) . .
C15 C16 C23 N3 -0.9(12) . .
C17 C16 C23 N3 180.0(7) . .
C15 C16 C23 C24 175.2(8) . .
C17 C16 C23 C24 -3.9(11) . .
N3 C23 C24 C25 1.4(9) . .
C16 C23 C24 C25 -175.2(8) . .
C23 C24 C25 C26 0.0(10) . .
C23 N3 C26 C27 177.4(8) . .
Al1 N3 C26 C27 0.0(11) . .
C23 N3 C26 C25 2.1(8) . .
Al1 N3 C26 C25 -175.4(5) . .
C24 C25 C26 N3 -1.3(10) . .
C24 C25 C26 C27 -176.8(8) . .
N3 C26 C27 C34 -4.5(13) . .
C25 C26 C27 C34 170.2(8) . .
N3 C26 C27 C28 178.0(8) . .
C25 C26 C27 C28 -7.3(12) . .
C26 C27 C28 C29 -66.4(11) . .
C34 C27 C28 C29 115.9(9) . .
C26 C27 C28 C33 109.8(9) . .
C34 C27 C28 C33 -67.9(11) . .
C33 C28 C29 C30 0.3(13) . .
C27 C28 C29 C30 176.6(8) . .
C28 C29 C30 C31 1.5(15) . .
C29 C30 C31 C32 -2.2(16) . .
C30 C31 C32 C33 1.1(17) . .
C29 C28 C33 C32 -1.4(13) . .
C27 C28 C33 C32 -177.6(8) . .
C31 C32 C33 C28 0.7(15) . .
C37 N4 C34 C27 -174.6(8) . .
Al1 N4 C34 C27 -1.3(12) . .
C37 N4 C34 C35 0.4(9) . .
Al1 N4 C34 C35 173.7(6) . .
C26 C27 C34 N4 5.1(13) . .
C28 C27 C34 N4 -177.3(8) . .
C26 C27 C34 C35 -169.3(8) . .
C28 C27 C34 C35 8.3(13) . .
N4 C34 C35 C36 -2.7(10) . .
C27 C34 C35 C36 172.4(8) . .
C34 C35 C36 C37 3.7(10) . .
C34 N4 C37 C38 177.2(7) . .
Al1 N4 C37 C38 3.7(11) . .
C34 N4 C37 C36 1.8(8) . .
Al1 N4 C37 C36 -171.7(5) . .
C35 C36 C37 C38 -179.0(8) . .
C35 C36 C37 N4 -3.6(10) . .
N4 C37 C38 C1 9.1(12) . .
C36 C37 C38 C1 -176.3(8) . .
N4 C37 C38 C39 -170.3(7) . .
C36 C37 C38 C39 4.3(12) . .
N1 C1 C38 C37 -7.4(12) . .
C2 C1 C38 C37 170.1(8) . .
N1 C1 C38 C39 172.0(7) . .
C2 C1 C38 C39 -10.5(11) . .
C37 C38 C39 C44 -60.7(10) . .
C1 C38 C39 C44 119.8(9) . .
C37 C38 C39 C40 117.9(9) . .
C1 C38 C39 C40 -61.6(10) . .
C44 C39 C40 C41 2.0(13) . .
C38 C39 C40 C41 -176.7(8) . .
C39 C40 C41 C42 -0.6(15) . .
C40 C41 C42 C43 -1.3(15) . .
C41 C42 C43 C44 1.7(14) . .
C42 C43 C44 C39 -0.3(13) . .
C40 C39 C44 C43 -1.6(12) . .
C38 C39 C44 C43 177.1(8) . .
C48 N5 C45 C61 -177.4(8) . 2_675
C48 N5 C45 C46 2.8(10) . .
N5 C45 C46 C47 -1.3(11) . .
C61 C45 C46 C47 178.9(9) 2_675 .
C45 C46 C47 C48 -0.7(11) . .
C45 N5 C48 C49 -179.8(8) . .
C45 N5 C48 C47 -3.2(9) . .
C46 C47 C48 N5 2.5(11) . .
C46 C47 C48 C49 179.1(9) . .
N5 C48 C49 C57 -0.4(14) . .
C47 C48 C49 C57 -176.4(9) . .
N5 C48 C49 C50 -178.9(8) . .
C47 C48 C49 C50 5.0(13) . .
C57 C49 C50 C51 -115.9(9) . .
C48 C49 C50 C51 62.8(11) . .
C57 C49 C50 C56 63.5(10) . .
C48 C49 C50 C56 -117.8(8) . .
C56 C50 C51 C52 0.1(12) . .
C49 C50 C51 C52 179.5(8) . .
C50 C51 C52 C53 -1.3(14) . .
C51 C52 C53 C55 1.0(12) . .
C51 C52 C53 C54 -177.8(8) . .
Al1 O1 C54 O2 -57.7(11) . .
Al1 O1 C54 C53 121.9(7) . .
C52 C53 C54 O2 -11.4(12) . .
C55 C53 C54 O2 169.7(8) . .
C52 C53 C54 O1 168.9(7) . .
C55 C53 C54 O1 -9.9(11) . .
C52 C53 C55 C56 0.5(11) . .
C54 C53 C55 C56 179.4(7) . .
C53 C55 C56 C50 -1.8(11) . .
C51 C50 C56 C55 1.5(11) . .
C49 C50 C56 C55 -178.0(7) . .
C60 N6 C57 C49 178.6(8) . .
C60 N6 C57 C58 0.4(9) . .
C48 C49 C57 N6 1.8(14) . .
C50 C49 C57 N6 -179.6(8) . .
C48 C49 C57 C58 179.6(8) . .
C50 C49 C57 C58 -1.8(13) . .
N6 C57 C58 C59 0.6(9) . .
C49 C57 C58 C59 -177.6(8) . .
C57 C58 C59 C60 -1.4(9) . .
C57 N6 C60 C61 179.1(8) . .
C57 N6 C60 C59 -1.3(9) . .
C58 C59 C60 N6 1.7(9) . .
C58 C59 C60 C61 -178.7(8) . .
N6 C60 C61 C45 -2.4(13) . 2_675
C59 C60 C61 C45 178.1(8) . 2_675
N6 C60 C61 C62 177.3(7) . .
C59 C60 C61 C62 -2.3(12) . .
C45 C61 C62 C63 -101.5(9) 2_675 .
C60 C61 C62 C63 78.9(10) . .
C45 C61 C62 C68 77.5(10) 2_675 .
C60 C61 C62 C68 -102.1(9) . .
C68 C62 C63 C64 3.9(12) . .
C61 C62 C63 C64 -177.0(7) . .
C62 C63 C64 C65 -0.1(13) . .
C63 C64 C65 C67 -3.2(12) . .
C63 C64 C65 C66 177.2(7) . .
Al2 O3 C66 O4 -85.1(10) . .
Al2 O3 C66 C65 96.5(8) . .
C67 C65 C66 O4 17.3(12) . .
C64 C65 C66 O4 -163.1(8) . .
C67 C65 C66 O3 -164.3(7) . .
C64 C65 C66 O3 15.4(11) . .
C64 C65 C67 C68 2.5(13) . .
C66 C65 C67 C68 -177.8(8) . .
C65 C67 C68 C62 1.3(14) . .
C63 C62 C68 C67 -4.5(13) . .
C61 C62 C68 C67 176.4(8) . .
C72 N7 C69 C107 176.7(8) . .
Al2 N7 C69 C107 -1.5(12) . .
C72 N7 C69 C70 -2.8(10) . .
Al2 N7 C69 C70 179.0(6) . .
N7 C69 C70 C71 2.9(11) . .
C107 C69 C70 C71 -176.6(9) . .
C69 C70 C71 C72 -1.7(11) . .
C69 N7 C72 C73 -179.4(9) . .
Al2 N7 C72 C73 -1.2(14) . .
C69 N7 C72 C71 1.7(10) . .
Al2 N7 C72 C71 179.9(6) . .
C70 C71 C72 C73 -178.9(9) . .
C70 C71 C72 N7 0.1(11) . .
N7 C72 C73 C80 -4.3(16) . .
C71 C72 C73 C80 174.4(10) . .
N7 C72 C73 C74 180.0(9) . .
C71 C72 C73 C74 -1.3(15) . .
C72 C73 C74 C79 109.1(10) . .
C80 C73 C74 C79 -66.9(12) . .
C72 C73 C74 C75 -72.4(12) . .
C80 C73 C74 C75 111.6(10) . .
C79 C74 C75 C76 0.8(13) . .
C73 C74 C75 C76 -177.7(8) . .
C74 C75 C76 C77 -1.2(15) . .
C75 C76 C77 C78 0.8(15) . .
C76 C77 C78 C79 0.1(13) . .
C77 C78 C79 C74 -0.5(13) . .
C75 C74 C79 C78 0.0(13) . .
C73 C74 C79 C78 178.5(8) . .
C83 N8 C80 C73 -171.3(9) . .
Al2 N8 C80 C73 8.2(14) . .
C83 N8 C80 C81 2.7(10) . .
Al2 N8 C80 C81 -177.8(7) . .
C72 C73 C80 N8 0.7(16) . .
C74 C73 C80 N8 176.5(9) . .
C72 C73 C80 C81 -172.4(10) . .
C74 C73 C80 C81 3.4(15) . .
N8 C80 C81 C82 -4.2(12) . .
C73 C80 C81 C82 169.8(10) . .
C80 C81 C82 C83 3.8(12) . .
C80 N8 C83 C84 179.2(9) . .
Al2 N8 C83 C84 -0.4(12) . .
C80 N8 C83 C82 -0.3(10) . .
Al2 N8 C83 C82 -179.8(6) . .
C81 C82 C83 C84 178.3(9) . .
C81 C82 C83 N8 -2.3(11) . .
N8 C83 C84 C91 4.6(15) . .
C82 C83 C84 C91 -176.1(9) . .
N8 C83 C84 C85 -175.0(8) . .
C82 C83 C84 C85 4.3(13) . .
C91 C84 C85 C90 -70.5(11) . .
C83 C84 C85 C90 109.1(10) . .
C91 C84 C85 C86 110.0(10) . .
C83 C84 C85 C86 -70.3(11) . .
C90 C85 C86 C87 -2.5(14) . .
C84 C85 C86 C87 176.9(9) . .
C85 C86 C87 C88 1.6(16) . .
C86 C87 C88 C89 -0.5(18) . .
C87 C88 C89 C90 0.3(17) . .
C86 C85 C90 C89 2.4(14) . .
C84 C85 C90 C89 -177.1(8) . .
C88 C89 C90 C85 -1.3(15) . .
C83 C84 C91 N9 -1.1(14) . .
C85 C84 C91 N9 178.5(8) . .
C83 C84 C91 C92 175.6(9) . .
C85 C84 C91 C92 -4.8(14) . .
C94 N9 C91 C84 176.7(8) . .
Al2 N9 C91 C84 -6.1(12) . .
C94 N9 C91 C92 -0.5(9) . .
Al2 N9 C91 C92 176.7(6) . .
C84 C91 C92 C93 -176.7(9) . .
N9 C91 C92 C93 0.5(10) . .
C91 C92 C93 C94 -0.3(10) . .
C91 N9 C94 C95 179.0(7) . .
Al2 N9 C94 C95 1.9(11) . .
C91 N9 C94 C93 0.3(9) . .
Al2 N9 C94 C93 -176.8(5) . .
C92 C93 C94 N9 0.0(10) . .
C92 C93 C94 C95 -178.7(8) . .
N9 C94 C95 C102 -7.3(12) . .
C93 C94 C95 C102 171.2(8) . .
N9 C94 C95 C96 175.9(7) . .
C93 C94 C95 C96 -5.6(12) . .
C102 C95 C96 C97 121.2(9) . .
C94 C95 C96 C97 -61.9(11) . .
C102 C95 C96 C101 -62.3(11) . .
C94 C95 C96 C101 114.6(9) . .
C101 C96 C97 C98 2.1(13) . .
C95 C96 C97 C98 178.8(8) . .
C96 C97 C98 C99 -0.9(14) . .
C97 C98 C99 C100 1.7(14) . .
C98 C99 C100 C101 -3.9(15) . .
C99 C100 C101 C96 5.3(15) . .
C97 C96 C101 C100 -4.4(14) . .
C95 C96 C101 C100 179.0(9) . .
C106 N10 C102 C95 -175.2(8) . .
Al2 N10 C102 C95 15.5(11) . .
C106 N10 C102 C103 0.8(9) . .
Al2 N10 C102 C103 -168.5(6) . .
C94 C95 C102 N10 -1.9(13) . .
C96 C95 C102 N10 174.9(8) . .
C94 C95 C102 C103 -177.4(8) . .
C96 C95 C102 C103 -0.7(12) . .
N10 C102 C103 C105 -1.3(10) . .
C95 C102 C103 C105 174.9(8) . .
C102 C103 C105 C106 1.2(11) . .
C102 N10 C106 C107 -177.8(8) . .
Al2 N10 C106 C107 -8.4(11) . .
C102 N10 C106 C105 -0.1(9) . .
Al2 N10 C106 C105 169.3(6) . .
C103 C105 C106 N10 -0.7(10) . .
C103 C105 C106 C107 177.0(8) . .
N10 C106 C107 C69 8.4(14) . .
C105 C106 C107 C69 -168.9(8) . .
N10 C106 C107 C108 -175.3(7) . .
C105 C106 C107 C108 7.4(12) . .
N7 C69 C107 C106 -3.1(14) . .
C70 C69 C107 C106 176.3(8) . .
N7 C69 C107 C108 -179.3(7) . .
C70 C69 C107 C108 0.1(13) . .
C106 C107 C108 C109 69.8(11) . .
C69 C107 C108 C109 -113.7(10) . .
C106 C107 C108 C113 -105.4(10) . .
C69 C107 C108 C113 71.1(11) . .
C113 C108 C109 C110 -2.1(15) . .
C107 C108 C109 C110 -177.3(10) . .
C108 C109 C110 C111 -1.3(18) . .
C109 C110 C111 C112 3(2) . .
C110 C111 C112 C113 -0.9(19) . .
C111 C112 C113 C108 -2.5(17) . .
C109 C108 C113 C112 4.0(14) . .
C107 C108 C113 C112 179.2(9) . .
C1A S1A O1A Al1 -98.7(5) . .
C2A S1A O1A Al1 157.8(5) . .
O1 Al1 O1A S1A -142(7) . .
N1 Al1 O1A S1A 141.6(4) . .
N3 Al1 O1A S1A -38.5(4) . .
N4 Al1 O1A S1A -128.1(4) . .
N2 Al1 O1A S1A 51.4(4) . .
C4A S2A O2A Al2 104.7(6) . .
C3A S2A O2A Al2 -157.5(7) . .
O3 Al2 O2A S2A -57(11) . .
N9 Al2 O2A S2A 129.6(5) . .
N8 Al2 O2A S2A 38.6(5) . .
N10 Al2 O2A S2A -141.1(5) . .
N7 Al2 O2A S2A -50.7(4) . .
